data_1576673
loop_
_publ_author_name
'Wenger, John S.'
'Gaschik, Nina'
'Rowe, William J.'
'Crumpton, Agamemnon E.'
'van IJzendoorn, Bono'
'Mehta, Meera'

_publ_section_title
;
 Isolation of arylhalodiphosphenes: periodic trends in R-P[double bond,
 length as m-dash]P-X bonding (X = Cl, Br, I).
;
_journal_issue 15
_journal_name_full 'Chemical science'
_journal_page_first 7475
_journal_page_last 7485
_journal_paper_doi 10.1039/d6sc00723f
_journal_volume 17
_journal_year 2026
_chemical_formula_moiety 'C76 H99 Li O, 2(C7 H8)'
_chemical_formula_sum 'C90 H115 Li O'
_chemical_formula_weight 1219.75
_space_group_crystal_system monoclinic
_space_group_IT_number 14
_space_group_name_Hall '-P 2yn'
_space_group_name_H-M_alt 'P 1 21/n 1'
_atom_sites_solution_hydrogens geom
_atom_sites_solution_primary dual
_audit_creation_date 2025-10-29
_audit_creation_method
;
Olex2 1.5
(compiled 2025.07.13 svn.rb7424aed for OlexSys, GUI svn.r7314)
;
_audit_update_record
;
2025-12-04 deposited with the CCDC.	2026-02-18 downloaded from the CCDC.
;
_cell_angle_alpha 90
_cell_angle_beta 93.8228(5)
_cell_angle_gamma 90
_cell_formula_units_Z 4
_cell_length_a 12.50871(7)
_cell_length_b 29.33042(12)
_cell_length_c 20.62954(9)
_cell_measurement_reflns_used 53833
_cell_measurement_temperature 99.95(18)
_cell_measurement_theta_max 75.2430
_cell_measurement_theta_min 2.1300
_cell_volume 7551.84(6)
_computing_cell_refinement 'CrysAlisPro 1.171.43.92a (Rigaku OD, 2023)'
_computing_data_collection 'CrysAlisPro system (CCD 43.143a 64-bit (release 25-10-2024))'
_computing_data_reduction 'CrysAlisPro 1.171.43.92a (Rigaku OD, 2023)'
_computing_molecular_graphics 'Olex2 1.5 (Dolomanov et al., 2009)'
_computing_publication_material 'Olex2 1.5 (Dolomanov et al., 2009)'
_computing_structure_refinement 'SHELXL 2018/3 (Sheldrick, 2015)'
_computing_structure_solution 'SHELXT  (Sheldrick, 2015)'
_diffrn_ambient_environment N~2~
_diffrn_ambient_temperature 99.95(18)
_diffrn_detector 'Hybrid Pixel Array Detector'
_diffrn_detector_area_resol_mean 10.0000
_diffrn_detector_type 'HyPix-Arc 150'
_diffrn_measured_fraction_theta_full 0.999
_diffrn_measured_fraction_theta_max 0.999
_diffrn_measurement_details
;
List of Runs (angles in degrees, time in seconds):

  # Type    Start    End  Width  t~exp~   \w     \q     \k     \f   Frames
#--------------------------------------------------------------------------
  1  \w     -8.00  17.00   0.50    1.05    --   -6.75  29.00  47.00   50
  2  \w    -58.00 -18.00   0.50    1.05    --   -6.75 -29.00-113.00   80
  3  \w     55.00  88.00   0.50    1.05    --   57.12  29.00  47.00   66
  4  \w      4.00  29.00   0.50    1.05    --   57.12 -29.00-113.00   50
  5  \w     79.00 116.00   0.50    1.05    --   69.95  29.00  47.00   74
  6  \w     83.00 108.00   0.50    1.05    --   84.10  29.00  47.00   50
  7  \w     16.00  41.00   0.50    1.05    --   57.12 -77.00-180.00   50
  8  \w     19.00  50.00   0.50    1.05    --   57.12 -61.00 -90.00   62
  9  \w     17.00  51.00   0.50    1.05    --   57.12 -61.00 -60.00   68
 10  \w      4.00  33.00   0.50    1.05    --   57.12 -30.00  60.00   58
 11  \w      4.00  29.00   0.50    1.05    --   57.12 -30.00  30.00   50
 12  \w     20.00  53.00   0.50    1.05    --   69.95 -45.00  30.00   66
 13  \w     32.00  73.00   0.50    1.05    --   69.95 -95.00 120.00   82
 14  \w     22.00  51.00   0.50    1.05    --   69.95 -45.00 150.00   58
 15  \w     21.00  53.00   0.50    1.05    --   69.95 -45.00 120.00   64
 16  \w     21.00  53.00   0.50    1.05    --   69.95 -45.00  90.00   64
 17  \w     76.00 102.00   0.50    1.05    --   84.10-111.00-120.00   52
 18  \w     92.00 123.00   0.50    1.05    --   84.10  45.00   0.00   62
 19  \w    101.00 135.00   0.50    1.05    --   84.10  45.00-180.00   68
 20  \w     62.00  98.00   0.50    1.05    --   84.10 -95.00 120.00   72
 21  \w     38.00  64.00   0.50    1.05    --   84.10 -61.00 -90.00   52
 22  \w     42.00  68.00   0.50    1.05    --   84.10-111.00-120.00   52
 23  \w     51.00  77.00   0.50    1.05    --   84.10 -77.00 120.00   52
 24  \w     44.00  70.00   0.50    1.05    --   84.10 -77.00 -30.00   52
 25  \w     58.00  84.00   0.50    1.05    --   84.10 -77.00  90.00   52
 26  \w     37.00  62.00   0.50    1.05    --   84.10 -61.00   0.00   50
 27  \w     42.00  67.00   0.50    1.05    --   84.10 -61.00 -30.00   50
 28  \w     37.00  62.00   0.50    1.05    --   84.10 -61.00  30.00   50
 29  \w     43.00  68.00   0.50    1.05    --   84.10 -77.00-150.00   50
 30  \w     93.00 119.00   0.50    1.05    --   84.10  45.00-120.00   52
 31  \w     91.00 135.00   0.50    1.05    --   84.10  45.00-150.00   88
 32  \w    102.00 128.00   0.50    1.05    --   84.10  45.00 150.00   52
 33  \w     37.00  62.00   0.50    1.05    --   84.10 -61.00 150.00   50
 34  \w    103.00 134.00   0.50    1.05    --   84.10  30.00-180.00   62
 35  \w     46.00  95.00   0.50    1.05    --   86.75-108.00 -86.14   98
 36  \w     48.00 127.00   0.50    1.05    --   86.75   8.00 171.72  158
 37  \w     51.00  97.00   0.50    1.05    --   86.75 -96.00 165.29   92
 38  \w    116.00 141.00   0.50    1.05    --   86.75  25.00 168.29   50
 39  \w     86.00 112.00   0.50    1.05    --   86.75  25.00 168.29   52
 40  \w     63.00 105.00   0.50    1.05    --   86.75  24.00 -13.57   84
 41  \w     65.00 134.00   0.50    1.05    --   86.75  23.00  87.07  138
 42  \w     99.00 124.00   0.50    1.05    --   86.75  12.00  40.76   50
 43  \w     51.00  95.00   0.50    1.05    --   86.75  12.00  40.76   88
 44  \w     49.00 102.00   0.50    1.05    --   86.75-107.00  65.84  106
 45  \w     73.00 113.00   0.50    1.05    --   86.75   1.00 134.53   80
 46  \w     45.00  90.00   0.50    1.05    --   86.75 -97.00  92.95   90
 47  \w     42.00  68.00   0.50    1.05    --   86.75 -63.00 111.81   52
 48  \w     -8.00  17.00   0.50    1.05    --   -6.75  29.00  47.00   50
 49  \w    -14.00  12.00   0.50    1.05    --   -6.75-100.00 147.95   52
 50  \w     -2.00  28.00   0.50    1.05    --   -6.75  61.00 -90.00   60
 51  \w     -3.00  22.00   0.50    1.05    --   -6.75  61.00  60.00   50
 52  \w     -2.00  29.00   0.50    1.05    --   -6.75  61.00-180.00   62
 53  \w     -5.00  21.00   0.50    1.05    --   10.00  94.00 -56.11   52
 54  \w     -4.00  21.00   0.50    1.05    --   14.00 100.00 144.64   50
 55  \w     17.00  42.00   0.50    1.05    --   22.00  79.00  69.54   50
 56  \w     16.00  41.00   0.50    1.05    --   26.00  87.00 106.21   50
 57  \w     14.00  39.00   0.50    1.05    --   26.00  91.00-123.48   50
 58  \w     14.00  39.00   0.50    1.05    --   26.00  91.00  65.55   50
 59  \w     15.00  40.00   0.50    1.05    --   26.00  89.00 -76.27   50
 60  \w     16.00  41.00   0.50    1.05    --   26.00  88.00 -13.15   50
 61  \w     13.00  38.00   0.50    1.05    --   26.00  92.00 155.72   50
 62  \w     31.00  56.00   0.50    1.05    --   34.00  77.00  29.97   50
 63  \w     32.00  57.00   0.50    1.05    --   34.00  75.00-177.93   50
 64  \w     31.00  56.00   0.50    1.05    --   34.00  77.00 136.75   50
 65  \w     31.00  56.00   0.50    1.05    --   34.00  77.00 -91.57   50
 66  \w     35.00  60.00   0.50    1.05    --   38.00  77.00-170.04   50
 67  \w     35.00  49.50   0.50    1.05    --   38.00  77.00-151.20   29
;
_diffrn_measurement_device 'four-circle diffractometer'
_diffrn_measurement_device_type 'XtaLAB Synergy R, DW system, HyPix-Arc 150'
_diffrn_measurement_method '\w scans'
_diffrn_orient_matrix_type 'CrysAlisPro convention (1999,Acta A55,543-557)'
_diffrn_orient_matrix_UB_11 0.0289809000
_diffrn_orient_matrix_UB_12 0.0162998000
_diffrn_orient_matrix_UB_13 -0.0675943000
_diffrn_orient_matrix_UB_21 0.1189095000
_diffrn_orient_matrix_UB_22 -0.0105387000
_diffrn_orient_matrix_UB_23 0.0180945000
_diffrn_orient_matrix_UB_31 -0.0161016000
_diffrn_orient_matrix_UB_32 -0.0487961000
_diffrn_orient_matrix_UB_33 -0.0265825000
_diffrn_radiation_monochromator mirror
_diffrn_radiation_probe x-ray
_diffrn_radiation_type 'Cu K\a'
_diffrn_radiation_wavelength 1.54184
_diffrn_reflns_av_R_equivalents 0.0244
_diffrn_reflns_av_unetI/netI 0.0149
_diffrn_reflns_Laue_measured_fraction_full 0.999
_diffrn_reflns_Laue_measured_fraction_max 0.999
_diffrn_reflns_limit_h_max 14
_diffrn_reflns_limit_h_min -14
_diffrn_reflns_limit_k_max 30
_diffrn_reflns_limit_k_min -35
_diffrn_reflns_limit_l_max 24
_diffrn_reflns_limit_l_min -24
_diffrn_reflns_number 113737
_diffrn_reflns_point_group_measured_fraction_full 0.999
_diffrn_reflns_point_group_measured_fraction_max 0.999
_diffrn_reflns_theta_full 67.072
_diffrn_reflns_theta_max 67.072
_diffrn_reflns_theta_min 2.623
_diffrn_source 'Rotating-anode X-ray tube'
_diffrn_source_type 'Rigaku (Cu) X-ray Source'
_exptl_absorpt_coefficient_mu 0.449
_exptl_absorpt_correction_T_max 1.00000
_exptl_absorpt_correction_T_min 0.92396
_exptl_absorpt_correction_type multi-scan
_exptl_absorpt_process_details
;
CrysAlisPro 1.171.43.92a (Rigaku Oxford Diffraction, 2023)
Empirical absorption correction using spherical harmonics,
implemented in SCALE3 ABSPACK scaling algorithm.
;
_exptl_crystal_density_diffrn 1.073
_exptl_crystal_description block
_exptl_crystal_F_000 2664
_exptl_crystal_size_max 0.233
_exptl_crystal_size_mid 0.135
_exptl_crystal_size_min 0.122
_refine_diff_density_max 0.538
_refine_diff_density_min -0.420
_refine_diff_density_rms 0.042
_refine_ls_extinction_method none
_refine_ls_goodness_of_fit_ref 1.073
_refine_ls_hydrogen_treatment constr
_refine_ls_matrix_type full
_refine_ls_number_parameters 1032
_refine_ls_number_reflns 13460
_refine_ls_number_restraints 576
_refine_ls_restrained_S_all 1.084
_refine_ls_R_factor_all 0.0671
_refine_ls_R_factor_gt 0.0623
_refine_ls_shift/su_max 0.001
_refine_ls_shift/su_mean 0.000
_refine_ls_structure_factor_coef Fsqd
_refine_ls_weighting_details 'w=1/[\s^2^(Fo^2^)+(0.0646P)^2^+5.8271P] where P=(Fo^2^+2Fc^2^)/3'
_refine_ls_weighting_scheme calc
_refine_ls_wR_factor_gt 0.1567
_refine_ls_wR_factor_ref 0.1597
_reflns_Friedel_coverage 0.000
_reflns_number_gt 12234
_reflns_number_total 13460
_reflns_threshold_expression 'I > 2\s(I)'
_cod_data_source_file d6sc00723f3.cif
_cod_data_source_block Compound_2
_cod_depositor_comments 'Adding full bibliography for 1576673--1576682.cif.'
_cod_database_code 1576673
_shelx_shelxl_version_number 2018/3
_chemical_oxdiff_formula 'C79 H101 Li'
_shelx_space_group_comment
;
The symmetry employed for this shelxl refinement is uniquely defined
by the following loop, which should always be used as a source of
symmetry information in preference to the above space-group names.
They are only intended as comments.
;
_shelx_estimated_absorpt_t_max 0.947
_shelx_estimated_absorpt_t_min 0.903
_olex2_refinement_description
;
1. Fixed Uiso
 At 1.2 times of:
  All C(H) groups, All C(H,H) groups, All C(H,H,H,H) groups
 At 1.5 times of:
  All C(H,H,H) groups
2. Restrained distances
 C58-C59 \\sim C58-C59A
 with sigma of 0.02
 C59-C60 \\sim C59A-C60A
 with sigma of 0.02
 C60-C61 \\sim C60A-C61
 with sigma of 0.02
 C58-C60 \\sim C58-C60A
 with sigma of 0.04
 C59-C61 \\sim C59A-C61
 with sigma of 0.04
 C80-C81 \\sim C80A-C81A
 with sigma of 0.02
 C80-C85 \\sim C80A-C85A
 with sigma of 0.02
 C80-C86 \\sim C80A-C86A
 with sigma of 0.02
 C81-C82 \\sim C81A-C82A
 with sigma of 0.02
 C82-C83 \\sim C82A-C83A
 with sigma of 0.02
 C83-C84 \\sim C83A-C84A
 with sigma of 0.02
 C84-C85 \\sim C84A-C85A
 with sigma of 0.02
 C80-C82 \\sim C80A-C82A
 with sigma of 0.04
 C80-C84 \\sim C80A-C84A
 with sigma of 0.04
 C81-C83 \\sim C81A-C83A
 with sigma of 0.04
 C81-C85 \\sim C81A-C85A
 with sigma of 0.04
 C81-C86 \\sim C81A-C86A
 with sigma of 0.04
 C82-C84 \\sim C82A-C84A
 with sigma of 0.04
 C83-C85 \\sim C83A-C85A
 with sigma of 0.04
 C85-C86 \\sim C85A-C86A
 with sigma of 0.04
 C77-C78 \\sim C77A-C78A
 with sigma of 0.02
 C77-C76 \\sim C77A-C76A
 with sigma of 0.02
 C74-C73 \\sim C74A-C73A
 with sigma of 0.02
 C74-C75 \\sim C74A-C75A
 with sigma of 0.02
 C73-C78 \\sim C73A-C78A
 with sigma of 0.02
 C73-C79 \\sim C73A-C79A
 with sigma of 0.02
 C76-C75 \\sim C76A-C75A
 with sigma of 0.02
 C77-C73 \\sim C77A-C73A
 with sigma of 0.04
 C77-C75 \\sim C77A-C75A
 with sigma of 0.04
 C74-C78 \\sim C74A-C78A
 with sigma of 0.04
 C74-C76 \\sim C74A-C76A
 with sigma of 0.04
 C74-C79 \\sim C74A-C79A
 with sigma of 0.04
 C73-C75 \\sim C73A-C75A
 with sigma of 0.04
 C78-C76 \\sim C78A-C76A
 with sigma of 0.04
 C78-C79 \\sim C78A-C79A
 with sigma of 0.04
 C30-C31 \\sim C30-C31A
 with sigma of 0.02
 C30-C43 \\sim C30-C43A
 with sigma of 0.02
 C30-C44 \\sim C30-C44A
 with sigma of 0.02
 C32-C31 \\sim C32-C31A
 with sigma of 0.02
3. Uiso/Uaniso restraints and constraints
C80 \\sim C81 \\sim C82 \\sim C83 \\sim C84 \\sim C85 \\sim C86: within 2A with
sigma of 0.04 and sigma for terminal atoms of 0.08 within 2A
C77A \\sim C79A \\sim C73A \\sim C74A \\sim C78A \\sim C75A \\sim C76A \\sim
C78 \\sim C77 \\sim C76 \\sim C73 \\sim C75 \\sim C74 \\sim C79: within 2A with
sigma of 0.04 and sigma for terminal atoms of 0.08 within 2A
C44A \\sim C44 \\sim C43A \\sim C43 \\sim C30 \\sim C31 \\sim C31A \\sim C32
\\sim C33: within 2A with sigma of 0.01 and sigma for terminal atoms of 0.02
within 2A
4. Rigid body (RIGU) restrains
 C80, C81, C82, C83, C84, C85, C86
 with sigma for 1-2 distances of 0.004 and sigma for 1-3 distances of 0.004
 C77A, C79A, C73A, C74A, C78A, C75A, C76A, C73, C77, C78, C76, C75, C74, C79
 with sigma for 1-2 distances of 0.004 and sigma for 1-3 distances of 0.004
 C44A, C44, C43A, C43, C30, C31, C31A, C32, C33
 with sigma for 1-2 distances of 0.001 and sigma for 1-3 distances of 0.001
5. Others
 Sof(C59A)=Sof(H59C)=Sof(H59D)=Sof(C60A)=Sof(H60C)=Sof(H60D)=1-FVAR(1)
 Sof(C59)=Sof(H59A)=Sof(H59B)=Sof(C60)=Sof(H60A)=Sof(H60B)=FVAR(1)
 Sof(C86A)=Sof(H86D)=Sof(H86E)=Sof(H86F)=Sof(C80A)=Sof(C81A)=Sof(H81A)=
 Sof(C82A)=Sof(H82A)=Sof(C83A)=Sof(H83A)=Sof(C84A)=Sof(H84A)=Sof(C85A)=
 Sof(H85A)=1-FVAR(2)
 Sof(C80)=Sof(C81)=Sof(H81)=Sof(C82)=Sof(H82)=Sof(C83)=Sof(H83)=Sof(C84)=
 Sof(H84)=Sof(C85)=Sof(H85)=Sof(C86)=Sof(H86A)=Sof(H86B)=Sof(H86C)=FVAR(2)
 Sof(C79A)=Sof(H79D)=Sof(H79E)=Sof(H79F)=Sof(C73A)=Sof(C78A)=Sof(H78A)=
 Sof(C77A)=Sof(H77A)=Sof(C76A)=Sof(H76A)=Sof(C75A)=Sof(H75A)=Sof(C74A)=
 Sof(H74A)=1-FVAR(3)
 Sof(C77)=Sof(H77)=Sof(C74)=Sof(H74)=Sof(C73)=Sof(C78)=Sof(H78)=Sof(C76)=
 Sof(H76)=Sof(C79)=Sof(H79A)=Sof(H79B)=Sof(H79C)=Sof(C75)=Sof(H75)=FVAR(3)
 Sof(H32C)=Sof(H32D)=Sof(C31A)=Sof(H31C)=Sof(H31D)=Sof(C44A)=Sof(H44D)=
 Sof(H44E)=Sof(H44F)=Sof(C43A)=Sof(H43D)=Sof(H43E)=Sof(H43F)=1-FVAR(4)
 Sof(H32A)=Sof(H32B)=Sof(C31)=Sof(H31A)=Sof(H31B)=Sof(C43)=Sof(H43A)=Sof(H43B)=
 Sof(H43C)=Sof(C44)=Sof(H44A)=Sof(H44B)=Sof(H44C)=FVAR(4)
6.a Secondary CH2 refined with riding coordinates:
 C89(H89A,H89B), C4(H4A,H4B), C10(H10A,H10B), C88(H88A,H88B), C21(H21A,H21B),
 C22(H22A,H22B), C49(H49A,H49B), C50(H50A,H50B), C59(H59A,H59B), C60(H60A,H60B),
  C59A(H59C,H59D), C60A(H60C,H60D), C32(H32A,H32B), C32(H32C,H32D), C31(H31A,
 H31B), C31A(H31C,H31D)
6.b Aromatic/amide H refined with riding coordinates:
 C7(H7), C18(H18), C25(H25), C28(H28), C35(H35), C46(H46), C53(H53), C56(H56),
 C63(H63), C81(H81), C82(H82), C83(H83), C84(H84), C85(H85), C81A(H81A),
 C82A(H82A), C83A(H83A), C84A(H84A), C85A(H85A), C77(H77), C74(H74), C78(H78),
 C76(H76), C75(H75), C78A(H78A), C77A(H77A), C76A(H76A), C75A(H75A), C74A(H74A)
6.c Idealised Me refined as rotating group:
 C87(H87A,H87B,H87C), C90(H90A,H90B,H90C), C13(H13A,H13B,H13C), C14(H14A,H14B,
 H14C), C15(H15A,H15B,H15C), C16(H16A,H16B,H16C), C37(H37A,H37B,H37C), C38(H38A,
 H38B,H38C), C39(H39A,H39B,H39C), C40(H40A,H40B,H40C), C41(H41A,H41B,H41C),
 C42(H42A,H42B,H42C), C65(H65A,H65B,H65C), C66(H66A,H66B,H66C), C67(H67A,H67B,
 H67C), C68(H68A,H68B,H68C), C69(H69A,H69B,H69C), C70(H70A,H70B,H70C), C71(H71A,
 H71B,H71C), C72(H72A,H72B,H72C), C86(H86A,H86B,H86C), C86A(H86D,H86E,H86F),
 C79(H79A,H79B,H79C), C79A(H79D,H79E,H79F), C43(H43A,H43B,H43C), C44(H44A,H44B,
 H44C), C44A(H44D,H44E,H44F), C43A(H43D,H43E,H43F)
;
_olex2_submission_special_instructions 'No special instructions were received'
_oxdiff_exptl_absorpt_empirical_details
;
Empirical correction (ABSPACK) includes:
- Absorption correction using spherical harmonics
- Frame scaling
- Detector area scaling
;
_oxdiff_exptl_absorpt_empirical_full_max 1.232
_oxdiff_exptl_absorpt_empirical_full_min 0.838

loop_
_space_group_symop_operation_xyz
'x, y, z'
'-x+1/2, y+1/2, -z+1/2'
'-x, -y, -z'
'x-1/2, -y-1/2, z-1/2'

loop_
_atom_site_label
_atom_site_type_symbol
_atom_site_fract_x
_atom_site_fract_y
_atom_site_fract_z
_atom_site_U_iso_or_equiv
_atom_site_adp_type
_atom_site_occupancy
_atom_site_site_symmetry_order
_atom_site_calc_flag
_atom_site_refinement_flags_posn
_atom_site_refinement_flags_adp
_atom_site_refinement_flags_occupancy
_atom_site_disorder_assembly
_atom_site_disorder_group
Li1 Li 0.3757(4) 0.61720(17) 0.2430(3) 0.0684(13) Uani 1 1 d . . . . .
O1 O 0.28888(13) 0.66527(6) 0.21771(8) 0.0499(4) Uani 1 1 d . . . . .
C1 C 0.46230(14) 0.57290(6) 0.29974(8) 0.0251(4) Uani 1 1 d . . . . .
C87 C 0.1690(2) 0.63428(10) 0.29132(13) 0.0585(7) Uani 1 1 d . . . . .
H87A H 0.169865 0.604650 0.269411 0.088 Uiso 1 1 calc R U . . .
H87B H 0.099582 0.638654 0.309843 0.088 Uiso 1 1 calc R U . . .
H87C H 0.226217 0.635245 0.326126 0.088 Uiso 1 1 calc R U . . .
C89 C 0.3220(3) 0.70025(9) 0.17564(13) 0.0630(7) Uani 1 1 d . . . . .
H89A H 0.322997 0.730016 0.198298 0.076 Uiso 1 1 calc R U . . .
H89B H 0.271463 0.702335 0.136734 0.076 Uiso 1 1 calc R U . . .
C90 C 0.4317(2) 0.68887(9) 0.15600(13) 0.0612(7) Uani 1 1 d . . . . .
H90A H 0.454447 0.711817 0.125249 0.092 Uiso 1 1 calc R U . . .
H90B H 0.430660 0.658768 0.135335 0.092 Uiso 1 1 calc R U . . .
H90C H 0.481975 0.688545 0.194521 0.092 Uiso 1 1 calc R U . . .
C2 C 0.52845(14) 0.58134(6) 0.35621(8) 0.0242(4) Uani 1 1 d . . . . .
C3 C 0.53879(15) 0.62765(6) 0.39098(9) 0.0269(4) Uani 1 1 d . . . . .
C4 C 0.61649(17) 0.61702(7) 0.45220(10) 0.0351(4) Uani 1 1 d . . . . .
H4A H 0.678283 0.638172 0.453617 0.042 Uiso 1 1 calc R U . . .
H4B H 0.578372 0.621364 0.492288 0.042 Uiso 1 1 calc R U . . .
C5 C 0.65645(15) 0.56718(6) 0.44839(8) 0.0275(4) Uani 1 1 d . . . . .
C6 C 0.59359(14) 0.54870(6) 0.38863(8) 0.0248(4) Uani 1 1 d . . . . .
C7 C 0.59614(14) 0.50432(6) 0.36514(8) 0.0262(4) Uani 1 1 d . . . . .
H7 H 0.640745 0.481915 0.386380 0.031 Uiso 1 1 calc R U . . .
C8 C 0.53154(14) 0.49358(6) 0.30963(8) 0.0239(4) Uani 1 1 d . . . . .
C9 C 0.52075(15) 0.44757(6) 0.27606(9) 0.0263(4) Uani 1 1 d . . . . .
C10 C 0.44874(15) 0.45883(6) 0.21373(9) 0.0289(4) Uani 1 1 d . . . . .
H10A H 0.390403 0.436104 0.207765 0.035 Uiso 1 1 calc R U . . .
H10B H 0.491789 0.457753 0.175191 0.035 Uiso 1 1 calc R U . . .
C11 C 0.40043(14) 0.50754(6) 0.22101(8) 0.0252(4) Uani 1 1 d . . . . .
C12 C 0.46718(14) 0.52738(6) 0.27936(8) 0.0233(4) Uani 1 1 d . . . . .
C13 C 0.63196(19) 0.54071(7) 0.50946(9) 0.0408(5) Uani 1 1 d . . . . .
H13A H 0.668471 0.555199 0.547605 0.061 Uiso 1 1 calc R U . . .
H13B H 0.657228 0.509239 0.505898 0.061 Uiso 1 1 calc R U . . .
H13C H 0.554485 0.540715 0.514046 0.061 Uiso 1 1 calc R U . . .
C14 C 0.77683(17) 0.56552(8) 0.44029(11) 0.0430(5) Uani 1 1 d . . . . .
H14A H 0.792890 0.582051 0.400822 0.064 Uiso 1 1 calc R U . . .
H14B H 0.799694 0.533702 0.436812 0.064 Uiso 1 1 calc R U . . .
H14C H 0.815162 0.579723 0.478046 0.064 Uiso 1 1 calc R U . . .
C15 C 0.46837(17) 0.41230(6) 0.31894(10) 0.0342(4) Uani 1 1 d . . . . .
H15A H 0.513701 0.407705 0.359007 0.051 Uiso 1 1 calc R U . . .
H15B H 0.460190 0.383341 0.295445 0.051 Uiso 1 1 calc R U . . .
H15C H 0.397789 0.423361 0.329733 0.051 Uiso 1 1 calc R U . . .
C16 C 0.62908(16) 0.42886(7) 0.25807(10) 0.0332(4) Uani 1 1 d . . . . .
H16A H 0.664214 0.451262 0.231381 0.050 Uiso 1 1 calc R U . . .
H16B H 0.618017 0.400443 0.233543 0.050 Uiso 1 1 calc R U . . .
H16C H 0.674373 0.422887 0.297766 0.050 Uiso 1 1 calc R U . . .
C17 C 0.57912(15) 0.66649(6) 0.34941(9) 0.0276(4) Uani 1 1 d . . . . .
C18 C 0.67280(15) 0.67015(7) 0.31824(9) 0.0314(4) Uani 1 1 d . . . . .
H18 H 0.719517 0.644658 0.317332 0.038 Uiso 1 1 calc R U . . .
C19 C 0.70060(16) 0.71114(7) 0.28762(9) 0.0328(4) Uani 1 1 d . . . . .
C20 C 0.80876(17) 0.71336(8) 0.25748(11) 0.0411(5) Uani 1 1 d . . . . .
C88 C 0.1863(2) 0.67165(12) 0.24299(14) 0.0703(8) Uani 1 1 d . . . . .
H88A H 0.129513 0.670579 0.207252 0.084 Uiso 1 1 calc R U . . .
H88B H 0.183370 0.701767 0.264459 0.084 Uiso 1 1 calc R U . . .
C21 C 0.8414(2) 0.76296(9) 0.24724(13) 0.0530(6) Uani 1 1 d . . . . .
H21A H 0.862236 0.777002 0.289863 0.064 Uiso 1 1 calc R U . . .
H21B H 0.904455 0.763805 0.220716 0.064 Uiso 1 1 calc R U . . .
C22 C 0.7522(2) 0.79007(8) 0.21397(12) 0.0494(6) Uani 1 1 d . . . . .
H22A H 0.730637 0.775524 0.171795 0.059 Uiso 1 1 calc R U . . .
H22B H 0.778723 0.821062 0.204913 0.059 Uiso 1 1 calc R U . . .
C23 C 0.65277(18) 0.79404(7) 0.25432(10) 0.0383(5) Uani 1 1 d . . . . .
C24 C 0.62940(16) 0.74814(7) 0.28631(9) 0.0324(4) Uani 1 1 d . . . . .
C25 C 0.53360(16) 0.74374(6) 0.31681(9) 0.0311(4) Uani 1 1 d . . . . .
H25 H 0.484613 0.768519 0.315948 0.037 Uiso 1 1 calc R U . . .
C26 C 0.50901(15) 0.70385(6) 0.34827(9) 0.0279(4) Uani 1 1 d . . . . .
C27 C 0.41820(15) 0.69217(6) 0.38605(9) 0.0279(4) Uani 1 1 d . . . . .
C28 C 0.33082(16) 0.71780(6) 0.40170(9) 0.0326(4) Uani 1 1 d . . . . .
H28 H 0.321734 0.747739 0.384636 0.039 Uiso 1 1 calc R U . . .
C29 C 0.25588(16) 0.70034(7) 0.44214(9) 0.0340(4) Uani 1 1 d . . . . .
C33 C 0.19033(18) 0.63300(7) 0.50985(11) 0.0410(5) Uani 1 1 d . U . . .
C34 C 0.26955(16) 0.65562(7) 0.46594(9) 0.0324(4) Uani 1 1 d . . . . .
C35 C 0.35810(16) 0.63000(6) 0.44907(9) 0.0305(4) Uani 1 1 d . . . . .
H35 H 0.366414 0.599629 0.464604 0.037 Uiso 1 1 calc R U . . .
C36 C 0.43331(15) 0.64793(6) 0.41045(8) 0.0271(4) Uani 1 1 d . . . . .
C37 C 0.8026(2) 0.68710(9) 0.19331(11) 0.0484(6) Uani 1 1 d . . . . .
H37A H 0.784575 0.655177 0.201359 0.073 Uiso 1 1 calc R U . . .
H37B H 0.872059 0.688644 0.174035 0.073 Uiso 1 1 calc R U . . .
H37C H 0.747324 0.700655 0.163395 0.073 Uiso 1 1 calc R U . . .
C38 C 0.89775(19) 0.69148(10) 0.30302(13) 0.0575(7) Uani 1 1 d . . . . .
H38A H 0.897443 0.705371 0.346209 0.086 Uiso 1 1 calc R U . . .
H38B H 0.967543 0.696565 0.285306 0.086 Uiso 1 1 calc R U . . .
H38C H 0.884630 0.658654 0.306372 0.086 Uiso 1 1 calc R U . . .
C39 C 0.6730(2) 0.83017(8) 0.30674(12) 0.0546(7) Uani 1 1 d . . . . .
H39A H 0.734936 0.821311 0.335567 0.082 Uiso 1 1 calc R U . . .
H39B H 0.609675 0.832922 0.332021 0.082 Uiso 1 1 calc R U . . .
H39C H 0.687312 0.859536 0.286375 0.082 Uiso 1 1 calc R U . . .
C40 C 0.55791(19) 0.80894(7) 0.20824(11) 0.0430(5) Uani 1 1 d . . . . .
H40A H 0.576623 0.836959 0.185721 0.065 Uiso 1 1 calc R U . . .
H40B H 0.495338 0.814554 0.233275 0.065 Uiso 1 1 calc R U . . .
H40C H 0.541158 0.784829 0.176278 0.065 Uiso 1 1 calc R U . . .
C41 C 0.2494(2) 0.61525(9) 0.57140(13) 0.0575(7) Uani 1 1 d . . . . .
H41A H 0.290925 0.640058 0.592642 0.086 Uiso 1 1 calc R U . . .
H41B H 0.297951 0.590619 0.560385 0.086 Uiso 1 1 calc R U . . .
H41C H 0.197574 0.603626 0.600914 0.086 Uiso 1 1 calc R U . . .
C42 C 0.1350(3) 0.59351(11) 0.47347(16) 0.0775(10) Uani 1 1 d . . . . .
H42A H 0.085276 0.578625 0.501546 0.116 Uiso 1 1 calc R U . . .
H42B H 0.188789 0.571432 0.461106 0.116 Uiso 1 1 calc R U . . .
H42C H 0.095183 0.605031 0.434326 0.116 Uiso 1 1 calc R U . . .
C45 C 0.28023(14) 0.50785(6) 0.22990(9) 0.0259(4) Uani 1 1 d . . . . .
C46 C 0.22409(15) 0.48839(6) 0.27812(9) 0.0281(4) Uani 1 1 d . . . . .
H46 H 0.262246 0.473258 0.313202 0.034 Uiso 1 1 calc R U . . .
C47 C 0.11138(15) 0.49046(6) 0.27653(9) 0.0291(4) Uani 1 1 d . . . . .
C48 C 0.05560(16) 0.46602(7) 0.33072(10) 0.0356(4) Uani 1 1 d . . . . .
C49 C -0.06587(17) 0.46326(8) 0.31357(11) 0.0454(5) Uani 1 1 d . . . . .
H49A H -0.080300 0.438753 0.281163 0.054 Uiso 1 1 calc R U . . .
H49B H -0.102384 0.455049 0.353065 0.054 Uiso 1 1 calc R U . . .
C50 C -0.11168(17) 0.50711(8) 0.28679(11) 0.0431(5) Uani 1 1 d . . . . .
H50A H -0.095349 0.531832 0.318590 0.052 Uiso 1 1 calc R U . . .
H50B H -0.190564 0.504240 0.280674 0.052 Uiso 1 1 calc R U . . .
C51 C -0.06714(16) 0.51999(8) 0.22193(10) 0.0367(5) Uani 1 1 d . . . . .
C52 C 0.05543(15) 0.51473(7) 0.22626(9) 0.0305(4) Uani 1 1 d . . . . .
C53 C 0.11329(15) 0.53486(7) 0.17795(9) 0.0304(4) Uani 1 1 d . . . . .
H53 H 0.076061 0.551242 0.143721 0.037 Uiso 1 1 calc R U . . .
C54 C 0.22362(15) 0.53131(6) 0.17919(8) 0.0269(4) Uani 1 1 d . . . . .
C55 C 0.30144(14) 0.54862(6) 0.13470(8) 0.0260(4) Uani 1 1 d . . . . .
C56 C 0.28800(15) 0.57298(6) 0.07711(9) 0.0276(4) Uani 1 1 d . . . . .
H56 H 0.218096 0.581868 0.061156 0.033 Uiso 1 1 calc R U . . .
C57 C 0.37615(15) 0.58461(6) 0.04227(8) 0.0263(4) Uani 1 1 d . . . . .
C58 C 0.35503(16) 0.61048(6) -0.02199(9) 0.0324(4) Uani 1 1 d D . . . .
C59 C 0.4649(5) 0.6332(3) -0.0390(3) 0.036(2) Uani 0.354(8) 1 d D . P A 3
H59A H 0.456145 0.647127 -0.082767 0.043 Uiso 0.354(8) 1 calc R U P A 3
H59B H 0.483609 0.657792 -0.007375 0.043 Uiso 0.354(8) 1 calc R U P A 3
C60 C 0.5550(7) 0.5989(4) -0.0376(4) 0.041(2) Uani 0.354(8) 1 d D . P A 3
H60A H 0.619121 0.612954 -0.054958 0.049 Uiso 0.354(8) 1 calc R U P A 3
H60B H 0.533481 0.572466 -0.065309 0.049 Uiso 0.354(8) 1 calc R U P A 3
C61 C 0.58126(16) 0.58309(7) 0.03178(9) 0.0315(4) Uani 1 1 d D . . . .
C62 C 0.47965(15) 0.57205(6) 0.06669(8) 0.0259(4) Uani 1 1 d . . . . .
C63 C 0.49157(15) 0.54762(6) 0.12528(8) 0.0264(4) Uani 1 1 d . . . . .
H63 H 0.561400 0.539335 0.142146 0.032 Uiso 1 1 calc R U . . .
C64 C 0.40433(14) 0.53536(6) 0.15892(8) 0.0247(4) Uani 1 1 d . . . . .
C65 C 0.0986(2) 0.41776(8) 0.34057(13) 0.0491(6) Uani 1 1 d . . . . .
H65A H 0.091661 0.401250 0.299202 0.074 Uiso 1 1 calc R U . . .
H65B H 0.057498 0.401958 0.372585 0.074 Uiso 1 1 calc R U . . .
H65C H 0.174209 0.419026 0.356251 0.074 Uiso 1 1 calc R U . . .
C66 C 0.07606(18) 0.49258(8) 0.39462(10) 0.0430(5) Uani 1 1 d . . . . .
H66A H 0.153386 0.494964 0.405246 0.065 Uiso 1 1 calc R U . . .
H66B H 0.042578 0.476492 0.429642 0.065 Uiso 1 1 calc R U . . .
H66C H 0.045237 0.523199 0.389682 0.065 Uiso 1 1 calc R U . . .
C67 C -0.11605(18) 0.48945(10) 0.16713(11) 0.0501(6) Uani 1 1 d . . . . .
H67A H -0.099569 0.457469 0.177253 0.075 Uiso 1 1 calc R U . . .
H67B H -0.085859 0.497731 0.126112 0.075 Uiso 1 1 calc R U . . .
H67C H -0.193927 0.493690 0.163097 0.075 Uiso 1 1 calc R U . . .
C68 C -0.09946(18) 0.56964(9) 0.20719(13) 0.0514(6) Uani 1 1 d . . . . .
H68A H -0.176401 0.573371 0.211931 0.077 Uiso 1 1 calc R U . . .
H68B H -0.083312 0.577241 0.162630 0.077 Uiso 1 1 calc R U . . .
H68C H -0.059277 0.589981 0.237618 0.077 Uiso 1 1 calc R U . . .
C69 C 0.6347(2) 0.53935(9) 0.01171(16) 0.0680(9) Uani 1 1 d . . . . .
H69A H 0.653977 0.520918 0.050357 0.102 Uiso 1 1 calc R U . . .
H69B H 0.699563 0.546734 -0.010330 0.102 Uiso 1 1 calc R U . . .
H69C H 0.585194 0.522150 -0.017869 0.102 Uiso 1 1 calc R U . . .
C70 C 0.66053(18) 0.60952(8) 0.07654(11) 0.0468(6) Uani 1 1 d . . . . .
H70A H 0.626470 0.637446 0.091140 0.070 Uiso 1 1 calc R U . . .
H70B H 0.723466 0.617465 0.053024 0.070 Uiso 1 1 calc R U . . .
H70C H 0.682712 0.590662 0.114287 0.070 Uiso 1 1 calc R U . . .
C71 C 0.2742(3) 0.58514(9) -0.06646(13) 0.0864(12) Uani 1 1 d . . . . .
H71A H 0.295823 0.553143 -0.069584 0.130 Uiso 1 1 calc R U . . .
H71B H 0.270907 0.599035 -0.109750 0.130 Uiso 1 1 calc R U . . .
H71C H 0.203434 0.586832 -0.048835 0.130 Uiso 1 1 calc R U . . .
C72 C 0.3087(3) 0.65707(9) -0.01042(12) 0.0721(10) Uani 1 1 d . . . . .
H72A H 0.239715 0.653778 0.009003 0.108 Uiso 1 1 calc R U . . .
H72B H 0.298112 0.673319 -0.051864 0.108 Uiso 1 1 calc R U . . .
H72C H 0.358147 0.674354 0.019094 0.108 Uiso 1 1 calc R U . . .
C80 C 0.0861(8) 0.7781(5) 0.0644(6) 0.062(3) Uani 0.578(8) 1 d D U P B 1
C81 C 0.1516(6) 0.7675(4) 0.0162(4) 0.0536(19) Uani 0.578(8) 1 d D U P B 1
H81 H 0.120951 0.752227 -0.021187 0.064 Uiso 0.578(8) 1 calc R U P B 1
C82 C 0.2567(6) 0.7773(2) 0.0184(4) 0.0567(16) Uani 0.578(8) 1 d D U P B 1
H82 H 0.299451 0.766723 -0.014900 0.068 Uiso 0.578(8) 1 calc R U P B 1
C83 C 0.3016(6) 0.8025(3) 0.0685(3) 0.052(2) Uani 0.578(8) 1 d D U P B 1
H83 H 0.373010 0.813341 0.067403 0.062 Uiso 0.578(8) 1 calc R U P B 1
C84 C 0.2416(6) 0.8121(2) 0.1218(4) 0.0743(19) Uani 0.578(8) 1 d D U P B 1
H84 H 0.275232 0.826271 0.159281 0.089 Uiso 0.578(8) 1 calc R U P B 1
C85 C 0.1375(6) 0.80169(18) 0.1205(3) 0.0703(18) Uani 0.578(8) 1 d D U P B 1
H85 H 0.096795 0.809649 0.156118 0.084 Uiso 0.578(8) 1 calc R U P B 1
C86 C -0.0260(5) 0.7706(4) 0.0633(5) 0.109(3) Uani 0.578(8) 1 d D U P B 1
H86A H -0.062927 0.799984 0.065922 0.163 Uiso 0.578(8) 1 calc R U P B 1
H86B H -0.042434 0.751618 0.100446 0.163 Uiso 0.578(8) 1 calc R U P B 1
H86C H -0.050177 0.755169 0.022865 0.163 Uiso 0.578(8) 1 calc R U P B 1
C59A C 0.4513(3) 0.60665(16) -0.06321(17) 0.0406(11) Uani 0.646(8) 1 d D . P A 4
H59C H 0.456017 0.575188 -0.080167 0.049 Uiso 0.646(8) 1 calc R U P A 4
H59D H 0.441944 0.627649 -0.100731 0.049 Uiso 0.646(8) 1 calc R U P A 4
C60A C 0.5535(4) 0.61832(18) -0.0235(2) 0.0395(12) Uani 0.646(8) 1 d D . P A 4
H60C H 0.546132 0.648929 -0.004100 0.047 Uiso 0.646(8) 1 calc R U P A 4
H60D H 0.613298 0.619562 -0.052581 0.047 Uiso 0.646(8) 1 calc R U P A 4
C86A C 0.0102(12) 0.7908(3) 0.1002(7) 0.114(5) Uani 0.422(8) 1 d D . P B 2
H86D H -0.027765 0.761575 0.097727 0.171 Uiso 0.422(8) 1 calc R U P B 2
H86E H -0.036949 0.814903 0.081917 0.171 Uiso 0.422(8) 1 calc R U P B 2
H86F H 0.031340 0.797859 0.145700 0.171 Uiso 0.422(8) 1 calc R U P B 2
C80A C 0.1034(9) 0.7880(7) 0.0643(7) 0.047(3) Uani 0.422(8) 1 d D . P B 2
C81A C 0.1139(8) 0.7687(4) 0.0046(5) 0.048(3) Uani 0.422(8) 1 d D . P B 2
H81A H 0.051934 0.755790 -0.017432 0.058 Uiso 0.422(8) 1 calc R U P B 2
C82A C 0.2087(7) 0.7667(2) -0.0254(4) 0.069(3) Uani 0.422(8) 1 d D . P B 2
H82A H 0.211377 0.752326 -0.066554 0.083 Uiso 0.422(8) 1 calc R U P B 2
C83A C 0.2989(9) 0.7855(4) 0.0043(8) 0.093(5) Uani 0.422(8) 1 d D . P B 2
H83A H 0.362392 0.788967 -0.018016 0.112 Uiso 0.422(8) 1 calc R U P B 2
C84A C 0.2941(14) 0.7999(7) 0.0707(11) 0.147(9) Uani 0.422(8) 1 d D . P B 2
H84A H 0.358465 0.804839 0.096851 0.176 Uiso 0.422(8) 1 calc R U P B 2
C85A C 0.2018(11) 0.8061(3) 0.0951(5) 0.078(4) Uani 0.422(8) 1 d D . P B 2
H85A H 0.198958 0.823027 0.134227 0.093 Uiso 0.422(8) 1 calc R U P B 2
C77 C 0.9084(5) 0.55871(17) -0.0592(2) 0.0430(11) Uani 0.623(6) 1 d D U P C 5
H77 H 0.902289 0.526448 -0.057696 0.052 Uiso 0.623(6) 1 calc R U P C 5
C74 C 0.9397(12) 0.6511(3) -0.0633(7) 0.0589(19) Uani 0.623(6) 1 d D U P C 5
H74 H 0.955414 0.682778 -0.064040 0.071 Uiso 0.623(6) 1 calc R U P C 5
C73 C 0.9618(4) 0.62668(16) -0.0091(3) 0.0430(12) Uani 0.623(6) 1 d D U P C 5
C78 C 0.9502(7) 0.58080(19) -0.0048(3) 0.0495(13) Uani 0.623(6) 1 d D U P C 5
H78 H 0.970243 0.564756 0.034177 0.059 Uiso 0.623(6) 1 calc R U P C 5
C76 C 0.8735(4) 0.58140(15) -0.1178(2) 0.0496(12) Uani 0.623(6) 1 d D U P C 5
H76 H 0.839453 0.565437 -0.153596 0.060 Uiso 0.623(6) 1 calc R U P C 5
C79 C 1.0038(4) 0.65096(16) 0.0549(2) 0.0639(14) Uani 0.623(6) 1 d D U P C 5
H79A H 1.049939 0.676553 0.044441 0.096 Uiso 0.623(6) 1 calc R U P C 5
H79B H 1.044825 0.629251 0.082773 0.096 Uiso 0.623(6) 1 calc R U P C 5
H79C H 0.942886 0.662341 0.077727 0.096 Uiso 0.623(6) 1 calc R U P C 5
C75 C 0.8921(7) 0.6291(2) -0.1202(3) 0.087(2) Uani 0.623(6) 1 d D U P C 5
H75 H 0.873436 0.645974 -0.158514 0.104 Uiso 0.623(6) 1 calc R U P C 5
C79A C 0.8163(10) 0.6269(6) -0.1648(4) 0.169(6) Uani 0.377(6) 1 d D U P C 6
H79D H 0.850069 0.612420 -0.201012 0.253 Uiso 0.377(6) 1 calc R U P C 6
H79E H 0.815339 0.660054 -0.170956 0.253 Uiso 0.377(6) 1 calc R U P C 6
H79F H 0.742678 0.615728 -0.163230 0.253 Uiso 0.377(6) 1 calc R U P C 6
C73A C 0.8812(13) 0.6151(5) -0.0997(6) 0.111(4) Uani 0.377(6) 1 d D U P C 6
C78A C 0.8932(16) 0.5731(5) -0.0732(10) 0.126(5) Uani 0.377(6) 1 d D U P C 6
H78A H 0.869168 0.546543 -0.096083 0.151 Uiso 0.377(6) 1 calc R U P C 6
C77A C 0.940(2) 0.5706(7) -0.0132(11) 0.134(6) Uani 0.377(6) 1 d D U P C 6
H77A H 0.949083 0.540622 0.003663 0.161 Uiso 0.377(6) 1 calc R U P C 6
C76A C 0.9808(12) 0.6068(5) 0.0305(8) 0.133(4) Uani 0.377(6) 1 d D U P C 6
H76A H 1.007323 0.602808 0.074393 0.159 Uiso 0.377(6) 1 calc R U P C 6
C75A C 0.9743(12) 0.6464(5) -0.0016(7) 0.098(4) Uani 0.377(6) 1 d D U P C 6
H75A H 1.008435 0.672433 0.017749 0.117 Uiso 0.377(6) 1 calc R U P C 6
C74A C 0.918(2) 0.6512(6) -0.0636(14) 0.091(6) Uani 0.377(6) 1 d D U P C 6
H74A H 0.906466 0.680995 -0.080481 0.109 Uiso 0.377(6) 1 calc R U P C 6
C30 C 0.1644(2) 0.73151(8) 0.46109(11) 0.0465(5) Uani 1 1 d D U . . .
C32 C 0.1061(2) 0.66668(9) 0.53000(13) 0.0581(6) Uani 1 1 d D U . . .
H32A H 0.042664 0.649133 0.541850 0.070 Uiso 0.789(5) 1 calc R U P D 3
H32B H 0.135077 0.682653 0.569645 0.070 Uiso 0.789(5) 1 calc R U P D 3
H32C H 0.039971 0.660705 0.502231 0.070 Uiso 0.211(5) 1 calc R U P D 4
H32D H 0.090091 0.658904 0.575041 0.070 Uiso 0.211(5) 1 calc R U P D 4
C31 C 0.0695(2) 0.70183(11) 0.48103(16) 0.0517(8) Uani 0.789(5) 1 d D U P D 3
H31A H 0.015004 0.721600 0.499489 0.062 Uiso 0.789(5) 1 calc R U P D 3
H31B H 0.035636 0.686562 0.442076 0.062 Uiso 0.789(5) 1 calc R U P D 3
C43 C 0.2027(4) 0.76411(16) 0.5138(2) 0.0546(10) Uani 0.789(5) 1 d D U P D 3
H43A H 0.236125 0.746980 0.550615 0.082 Uiso 0.789(5) 1 calc R U P D 3
H43B H 0.141771 0.781531 0.528193 0.082 Uiso 0.789(5) 1 calc R U P D 3
H43C H 0.255306 0.785080 0.497086 0.082 Uiso 0.789(5) 1 calc R U P D 3
C44 C 0.1181(3) 0.76015(14) 0.40142(18) 0.0466(8) Uani 0.789(5) 1 d D U P D 3
H44A H 0.172067 0.782106 0.388929 0.070 Uiso 0.789(5) 1 calc R U P D 3
H44B H 0.053914 0.776537 0.413228 0.070 Uiso 0.789(5) 1 calc R U P D 3
H44C H 0.099313 0.739709 0.364846 0.070 Uiso 0.789(5) 1 calc R U P D 3
C31A C 0.1239(9) 0.7117(4) 0.5284(5) 0.0499(17) Uani 0.211(5) 1 d D U P D 4
H31C H 0.178064 0.719459 0.563901 0.060 Uiso 0.211(5) 1 calc R U P D 4
H31D H 0.056673 0.727591 0.537615 0.060 Uiso 0.211(5) 1 calc R U P D 4
C44A C 0.0902(12) 0.7435(6) 0.4124(7) 0.055(3) Uani 0.211(5) 1 d D U P D 4
H44D H 0.126830 0.755057 0.375264 0.082 Uiso 0.211(5) 1 calc R U P D 4
H44E H 0.043279 0.767284 0.428105 0.082 Uiso 0.211(5) 1 calc R U P D 4
H44F H 0.047203 0.716755 0.399091 0.082 Uiso 0.211(5) 1 calc R U P D 4
C43A C 0.2293(14) 0.7736(6) 0.4971(7) 0.044(3) Uani 0.211(5) 1 d D U P D 4
H43D H 0.277161 0.761753 0.532720 0.066 Uiso 0.211(5) 1 calc R U P D 4
H43E H 0.178197 0.794971 0.514486 0.066 Uiso 0.211(5) 1 calc R U P D 4
H43F H 0.271683 0.789462 0.465754 0.066 Uiso 0.211(5) 1 calc R U P D 4

loop_
_atom_site_aniso_label
_atom_site_aniso_U_11
_atom_site_aniso_U_22
_atom_site_aniso_U_33
_atom_site_aniso_U_23
_atom_site_aniso_U_13
_atom_site_aniso_U_12
Li1 0.069(3) 0.055(3) 0.079(3) 0.022(2) -0.009(2) 0.018(2)
O1 0.0569(10) 0.0465(9) 0.0453(9) -0.0043(7) -0.0036(7) 0.0149(8)
C1 0.0273(9) 0.0231(9) 0.0251(9) 0.0010(7) 0.0023(7) 0.0009(7)
C87 0.0474(14) 0.0735(18) 0.0539(15) -0.0166(13) -0.0019(12) 0.0025(13)
C89 0.097(2) 0.0471(14) 0.0455(14) 0.0036(11) 0.0060(14) 0.0183(14)
C90 0.087(2) 0.0522(15) 0.0445(14) -0.0135(12) 0.0052(13) -0.0101(14)
C2 0.0271(9) 0.0217(8) 0.0239(8) 0.0014(7) 0.0038(7) 0.0006(7)
C3 0.0323(10) 0.0228(9) 0.0251(9) -0.0005(7) -0.0008(7) 0.0013(7)
C4 0.0444(12) 0.0288(10) 0.0306(10) -0.0035(8) -0.0085(9) 0.0037(8)
C5 0.0302(9) 0.0276(9) 0.0242(9) 0.0000(7) -0.0017(7) 0.0029(7)
C6 0.0248(9) 0.0268(9) 0.0229(8) 0.0016(7) 0.0024(7) 0.0010(7)
C7 0.0289(9) 0.0246(9) 0.0248(9) 0.0031(7) 0.0007(7) 0.0047(7)
C8 0.0263(9) 0.0221(8) 0.0239(8) 0.0011(7) 0.0051(7) 0.0019(7)
C9 0.0309(9) 0.0225(9) 0.0258(9) 0.0006(7) 0.0034(7) 0.0020(7)
C10 0.0341(10) 0.0250(9) 0.0275(9) -0.0032(7) 0.0013(8) 0.0020(8)
C11 0.0266(9) 0.0251(9) 0.0241(9) -0.0005(7) 0.0012(7) 0.0002(7)
C12 0.0229(8) 0.0258(9) 0.0213(8) 0.0016(7) 0.0032(7) 0.0003(7)
C13 0.0577(14) 0.0379(11) 0.0261(10) 0.0009(8) -0.0031(9) -0.0061(10)
C14 0.0323(11) 0.0554(14) 0.0406(12) -0.0118(10) -0.0022(9) 0.0019(10)
C15 0.0436(11) 0.0252(9) 0.0345(10) 0.0016(8) 0.0075(9) -0.0009(8)
C16 0.0370(11) 0.0302(10) 0.0327(10) -0.0032(8) 0.0039(8) 0.0060(8)
C17 0.0310(10) 0.0253(9) 0.0259(9) -0.0016(7) -0.0021(7) -0.0018(7)
C18 0.0300(10) 0.0313(10) 0.0323(10) -0.0023(8) -0.0014(8) -0.0011(8)
C19 0.0333(10) 0.0362(11) 0.0285(10) -0.0025(8) -0.0011(8) -0.0097(8)
C20 0.0363(11) 0.0469(12) 0.0405(12) -0.0005(10) 0.0052(9) -0.0095(9)
C88 0.0601(17) 0.097(2) 0.0539(16) -0.0065(15) 0.0031(13) 0.0315(16)
C21 0.0460(13) 0.0554(15) 0.0587(15) 0.0005(12) 0.0108(11) -0.0177(11)
C22 0.0552(14) 0.0473(13) 0.0463(13) 0.0089(10) 0.0088(11) -0.0177(11)
C23 0.0519(13) 0.0322(11) 0.0306(10) 0.0023(8) 0.0010(9) -0.0125(9)
C24 0.0404(11) 0.0307(10) 0.0253(9) -0.0004(8) -0.0027(8) -0.0094(8)
C25 0.0404(11) 0.0232(9) 0.0293(9) 0.0005(7) -0.0015(8) -0.0010(8)
C26 0.0337(10) 0.0239(9) 0.0259(9) -0.0020(7) 0.0000(7) -0.0014(7)
C27 0.0357(10) 0.0230(9) 0.0248(9) -0.0020(7) 0.0002(7) -0.0008(7)
C28 0.0437(11) 0.0225(9) 0.0319(10) -0.0001(8) 0.0041(8) 0.0041(8)
C29 0.0399(11) 0.0301(10) 0.0324(10) -0.0044(8) 0.0061(8) 0.0048(8)
C33 0.0456(12) 0.0383(11) 0.0406(11) 0.0011(9) 0.0149(9) -0.0016(9)
C34 0.0397(11) 0.0307(10) 0.0273(9) -0.0038(8) 0.0060(8) -0.0010(8)
C35 0.0419(11) 0.0221(9) 0.0279(9) 0.0002(7) 0.0036(8) 0.0004(8)
C36 0.0350(10) 0.0230(9) 0.0230(9) -0.0022(7) 0.0009(7) -0.0003(7)
C37 0.0475(13) 0.0518(14) 0.0473(13) -0.0020(11) 0.0136(10) -0.0027(11)
C38 0.0328(12) 0.0775(18) 0.0622(16) 0.0069(14) 0.0028(11) -0.0062(12)
C39 0.0876(19) 0.0341(12) 0.0422(13) -0.0019(10) 0.0048(12) -0.0206(12)
C40 0.0563(14) 0.0346(11) 0.0384(11) 0.0091(9) 0.0046(10) -0.0024(10)
C41 0.0609(16) 0.0604(16) 0.0534(15) 0.0242(12) 0.0205(12) 0.0067(13)
C42 0.086(2) 0.078(2) 0.0737(19) -0.0231(16) 0.0408(17) -0.0443(17)
C45 0.0273(9) 0.0246(9) 0.0257(9) -0.0037(7) 0.0012(7) -0.0021(7)
C46 0.0318(10) 0.0267(9) 0.0256(9) -0.0021(7) 0.0009(7) -0.0023(7)
C47 0.0308(10) 0.0281(9) 0.0288(9) -0.0067(7) 0.0038(7) -0.0063(7)
C48 0.0352(11) 0.0375(11) 0.0347(10) -0.0008(9) 0.0069(8) -0.0090(9)
C49 0.0365(12) 0.0572(14) 0.0431(12) 0.0000(10) 0.0079(9) -0.0172(10)
C50 0.0275(10) 0.0607(14) 0.0415(12) -0.0070(10) 0.0055(9) -0.0070(10)
C51 0.0263(10) 0.0470(12) 0.0365(11) -0.0066(9) 0.0013(8) -0.0052(9)
C52 0.0277(10) 0.0327(10) 0.0308(10) -0.0076(8) 0.0008(8) -0.0040(8)
C53 0.0280(10) 0.0353(10) 0.0275(9) -0.0026(8) -0.0024(7) -0.0001(8)
C54 0.0284(9) 0.0285(9) 0.0237(9) -0.0035(7) 0.0004(7) -0.0015(7)
C55 0.0270(9) 0.0261(9) 0.0247(9) -0.0036(7) 0.0006(7) 0.0002(7)
C56 0.0289(9) 0.0272(9) 0.0262(9) -0.0023(7) -0.0025(7) 0.0032(7)
C57 0.0354(10) 0.0193(8) 0.0240(9) -0.0034(7) 0.0004(7) 0.0005(7)
C58 0.0422(11) 0.0285(10) 0.0265(9) 0.0035(8) 0.0005(8) 0.0025(8)
C59 0.040(4) 0.041(4) 0.027(3) 0.010(3) 0.000(2) -0.010(3)
C60 0.039(4) 0.053(6) 0.031(4) 0.005(4) 0.008(3) -0.008(4)
C61 0.0331(10) 0.0321(10) 0.0297(10) 0.0011(8) 0.0047(8) -0.0047(8)
C62 0.0313(10) 0.0220(8) 0.0245(9) -0.0040(7) 0.0029(7) -0.0023(7)
C63 0.0267(9) 0.0262(9) 0.0261(9) -0.0027(7) -0.0003(7) 0.0012(7)
C64 0.0286(9) 0.0235(9) 0.0217(8) -0.0030(7) 0.0003(7) 0.0001(7)
C65 0.0520(14) 0.0385(12) 0.0585(14) 0.0088(11) 0.0148(11) -0.0103(10)
C66 0.0406(12) 0.0570(14) 0.0320(11) -0.0020(10) 0.0073(9) -0.0055(10)
C67 0.0322(11) 0.0757(17) 0.0420(12) -0.0122(12) -0.0015(9) -0.0135(11)
C68 0.0290(11) 0.0585(15) 0.0670(16) 0.0030(12) 0.0050(10) 0.0064(10)
C69 0.0691(18) 0.0415(14) 0.100(2) -0.0182(14) 0.0578(17) -0.0109(12)
C70 0.0417(12) 0.0527(14) 0.0464(13) -0.0031(11) 0.0054(10) -0.0171(10)
C71 0.176(4) 0.0380(14) 0.0376(13) 0.0097(11) -0.0463(18) -0.0266(18)
C72 0.140(3) 0.0382(13) 0.0352(13) 0.0004(10) -0.0132(15) 0.0338(16)
C80 0.075(4) 0.039(7) 0.074(5) 0.016(3) 0.016(3) 0.004(3)
C81 0.068(4) 0.046(3) 0.046(4) 0.010(3) -0.002(3) 0.002(4)
C82 0.069(4) 0.034(3) 0.067(4) 0.010(3) -0.004(3) -0.001(3)
C83 0.051(4) 0.041(4) 0.062(4) 0.015(3) -0.007(3) -0.017(3)
C84 0.104(5) 0.047(3) 0.069(4) -0.004(3) -0.017(3) -0.004(3)
C85 0.112(4) 0.038(3) 0.064(4) 0.004(2) 0.029(3) 0.019(3)
C86 0.062(3) 0.154(9) 0.111(6) 0.068(6) 0.012(4) 0.009(4)
C59A 0.054(2) 0.043(2) 0.0251(17) 0.0040(17) 0.0013(15) -0.0050(17)
C60A 0.046(2) 0.042(3) 0.031(2) 0.007(2) 0.0057(18) -0.009(2)
C86A 0.176(14) 0.056(5) 0.116(10) 0.008(6) 0.055(10) -0.003(7)
C80A 0.057(5) 0.027(7) 0.059(6) 0.015(4) 0.001(4) 0.000(4)
C81A 0.068(6) 0.026(3) 0.049(5) 0.006(3) -0.014(4) 0.004(4)
C82A 0.113(7) 0.038(3) 0.057(5) 0.008(3) 0.001(5) 0.021(4)
C83A 0.068(7) 0.043(5) 0.166(14) 0.040(6) -0.010(7) 0.011(5)
C84A 0.132(18) 0.117(16) 0.19(2) -0.024(15) -0.005(16) 0.059(12)
C85A 0.145(11) 0.038(4) 0.045(5) -0.001(4) -0.028(6) -0.006(6)
C77 0.041(2) 0.052(3) 0.036(2) 0.0057(18) 0.0065(18) 0.0062(19)
C74 0.085(5) 0.038(3) 0.055(4) -0.005(2) 0.016(3) -0.004(3)
C73 0.041(2) 0.030(2) 0.060(3) -0.002(2) 0.0158(18) -0.0005(19)
C78 0.054(3) 0.037(2) 0.058(3) -0.019(2) 0.006(2) 0.000(2)
C76 0.069(3) 0.044(2) 0.035(2) -0.0217(18) -0.0051(19) 0.0084(19)
C79 0.072(3) 0.055(3) 0.065(3) -0.002(2) 0.009(2) 0.001(2)
C75 0.152(6) 0.059(3) 0.049(3) 0.007(2) 0.008(4) 0.010(4)
C79A 0.169(11) 0.293(16) 0.051(5) -0.075(7) 0.049(5) -0.151(10)
C73A 0.146(8) 0.090(8) 0.107(8) -0.025(6) 0.080(6) -0.030(7)
C78A 0.121(11) 0.103(8) 0.163(11) -0.007(8) 0.088(9) 0.002(8)
C77A 0.106(11) 0.122(11) 0.180(12) -0.008(10) 0.061(10) 0.001(10)
C76A 0.125(10) 0.106(9) 0.168(11) 0.035(8) 0.024(8) 0.020(7)
C75A 0.101(8) 0.114(8) 0.082(7) 0.031(7) 0.026(5) 0.022(8)
C74A 0.115(13) 0.087(8) 0.072(7) -0.021(6) 0.022(7) 0.002(7)
C30 0.0527(12) 0.0414(11) 0.0474(11) -0.0019(9) 0.0173(9) 0.0152(9)
C32 0.0550(14) 0.0614(14) 0.0608(15) 0.0142(11) 0.0263(12) 0.0157(11)
C31 0.0471(15) 0.0620(17) 0.0479(17) 0.0050(12) 0.0176(13) 0.0166(11)
C43 0.069(3) 0.054(2) 0.0417(19) -0.0098(16) 0.0115(18) 0.0248(16)
C44 0.0398(18) 0.051(2) 0.0494(16) -0.0013(14) 0.0061(14) 0.0145(14)
C31A 0.045(4) 0.0579(18) 0.049(3) 0.004(3) 0.017(3) 0.017(2)
C44A 0.048(5) 0.069(8) 0.049(4) 0.001(4) 0.015(3) 0.009(5)
C43A 0.051(5) 0.048(4) 0.037(6) -0.012(4) 0.025(4) 0.019(3)

loop_
_atom_type_symbol
_atom_type_description
_atom_type_scat_dispersion_real
_atom_type_scat_dispersion_imag
_atom_type_scat_source
C C 0.0181 0.0091 'International Tables Vol C Tables 4.2.6.8 and 6.1.1.4'
H H 0.0000 0.0000 'International Tables Vol C Tables 4.2.6.8 and 6.1.1.4'
Li Li 0.0008 0.0003 'International Tables Vol C Tables 4.2.6.8 and 6.1.1.4'
O O 0.0492 0.0322 'International Tables Vol C Tables 4.2.6.8 and 6.1.1.4'

loop_
_exptl_crystal_face_index_h
_exptl_crystal_face_index_k
_exptl_crystal_face_index_l
_exptl_crystal_face_perp_dist
0 -1 2 0.0539
0 0 -1 0.0586
0 -1 -2 0.0638
-1 -1 2 0.0928
1 1 -2 0.0910
-1 -2 2 0.0824
0 1 0 0.0459
0 1 1 0.0629
1 -2 -2 0.0719
1 1 -1 0.1087
-1 2 2 0.1055
0 -1 0 0.0895
1 0 1 0.0801
2 -1 2 0.0781
1 2 2 0.0669
-1 2 -1 0.0771
-1 -2 -2 0.0763
-1 0 -2 0.0643
1 0 2 0.0643
-1 1 -2 0.0542

loop_
_geom_angle_atom_site_label_1
_geom_angle_atom_site_label_2
_geom_angle_atom_site_label_3
_geom_angle
_geom_angle_site_symmetry_1
_geom_angle_site_symmetry_3
_geom_angle_publ_flag
O1 Li1 C1 161.1(3) . . ?
C89 O1 Li1 122.5(2) . . ?
C89 O1 C88 115.7(2) . . ?
C88 O1 Li1 121.7(2) . . ?
C2 C1 Li1 129.2(2) . . ?
C12 C1 Li1 118.2(2) . . ?
C12 C1 C2 112.41(15) . . ?
H87A C87 H87B 109.5 . . ?
H87A C87 H87C 109.5 . . ?
H87B C87 H87C 109.5 . . ?
C88 C87 H87A 109.5 . . ?
C88 C87 H87B 109.5 . . ?
C88 C87 H87C 109.5 . . ?
O1 C89 H89A 110.0 . . ?
O1 C89 H89B 110.0 . . ?
O1 C89 C90 108.3(2) . . ?
H89A C89 H89B 108.4 . . ?
C90 C89 H89A 110.0 . . ?
C90 C89 H89B 110.0 . . ?
C89 C90 H90A 109.5 . . ?
C89 C90 H90B 109.5 . . ?
C89 C90 H90C 109.5 . . ?
H90A C90 H90B 109.5 . . ?
H90A C90 H90C 109.5 . . ?
H90B C90 H90C 109.5 . . ?
C1 C2 C3 124.68(15) . . ?
C6 C2 C1 124.61(16) . . ?
C6 C2 C3 110.71(15) . . ?
C2 C3 C4 103.17(14) . . ?
C17 C3 C2 114.62(14) . . ?
C17 C3 C4 112.84(15) . . ?
C36 C3 C2 114.84(15) . . ?
C36 C3 C4 111.41(15) . . ?
C36 C3 C17 100.39(14) . . ?
C3 C4 H4A 109.8 . . ?
C3 C4 H4B 109.8 . . ?
H4A C4 H4B 108.3 . . ?
C5 C4 C3 109.30(15) . . ?
C5 C4 H4A 109.8 . . ?
C5 C4 H4B 109.8 . . ?
C6 C5 C4 103.12(14) . . ?
C6 C5 C13 111.51(16) . . ?
C6 C5 C14 111.17(15) . . ?
C13 C5 C4 110.77(16) . . ?
C14 C5 C4 111.09(17) . . ?
C14 C5 C13 109.10(17) . . ?
C2 C6 C5 113.44(15) . . ?
C7 C6 C2 120.04(16) . . ?
C7 C6 C5 126.52(16) . . ?
C6 C7 H7 120.9 . . ?
C6 C7 C8 118.21(16) . . ?
C8 C7 H7 120.9 . . ?
C7 C8 C9 127.21(16) . . ?
C7 C8 C12 119.48(16) . . ?
C12 C8 C9 113.31(15) . . ?
C8 C9 C10 102.53(14) . . ?
C8 C9 C15 111.36(14) . . ?
C8 C9 C16 112.09(15) . . ?
C15 C9 C10 111.93(16) . . ?
C16 C9 C10 110.42(15) . . ?
C16 C9 C15 108.47(15) . . ?
C9 C10 H10A 109.9 . . ?
C9 C10 H10B 109.9 . . ?
C9 C10 C11 108.73(14) . . ?
H10A C10 H10B 108.3 . . ?
C11 C10 H10A 109.9 . . ?
C11 C10 H10B 109.9 . . ?
C12 C11 C10 103.23(14) . . ?
C45 C11 C10 114.05(15) . . ?
C45 C11 C12 113.11(14) . . ?
C64 C11 C10 112.02(14) . . ?
C64 C11 C12 114.25(14) . . ?
C64 C11 C45 100.65(14) . . ?
C1 C12 C11 124.37(15) . . ?
C8 C12 C1 125.21(16) . . ?
C8 C12 C11 110.41(15) . . ?
C5 C13 H13A 109.5 . . ?
C5 C13 H13B 109.5 . . ?
C5 C13 H13C 109.5 . . ?
H13A C13 H13B 109.5 . . ?
H13A C13 H13C 109.5 . . ?
H13B C13 H13C 109.5 . . ?
C5 C14 H14A 109.5 . . ?
C5 C14 H14B 109.5 . . ?
C5 C14 H14C 109.5 . . ?
H14A C14 H14B 109.5 . . ?
H14A C14 H14C 109.5 . . ?
H14B C14 H14C 109.5 . . ?
C9 C15 H15A 109.5 . . ?
C9 C15 H15B 109.5 . . ?
C9 C15 H15C 109.5 . . ?
H15A C15 H15B 109.5 . . ?
H15A C15 H15C 109.5 . . ?
H15B C15 H15C 109.5 . . ?
C9 C16 H16A 109.5 . . ?
C9 C16 H16B 109.5 . . ?
C9 C16 H16C 109.5 . . ?
H16A C16 H16B 109.5 . . ?
H16A C16 H16C 109.5 . . ?
H16B C16 H16C 109.5 . . ?
C18 C17 C3 129.90(17) . . ?
C18 C17 C26 118.79(17) . . ?
C26 C17 C3 111.19(16) . . ?
C17 C18 H18 119.4 . . ?
C17 C18 C19 121.16(18) . . ?
C19 C18 H18 119.4 . . ?
C18 C19 C20 118.00(18) . . ?
C24 C19 C18 119.48(18) . . ?
C24 C19 C20 122.51(18) . . ?
C19 C20 C21 110.40(19) . . ?
C19 C20 C37 109.65(17) . . ?
C19 C20 C38 110.86(18) . . ?
C21 C20 C37 110.98(19) . . ?
C21 C20 C38 106.89(19) . . ?
C37 C20 C38 108.0(2) . . ?
O1 C88 C87 108.6(2) . . ?
O1 C88 H88A 110.0 . . ?
O1 C88 H88B 110.0 . . ?
C87 C88 H88A 110.0 . . ?
C87 C88 H88B 110.0 . . ?
H88A C88 H88B 108.4 . . ?
C20 C21 H21A 109.3 . . ?
C20 C21 H21B 109.3 . . ?
H21A C21 H21B 107.9 . . ?
C22 C21 C20 111.74(19) . . ?
C22 C21 H21A 109.3 . . ?
C22 C21 H21B 109.3 . . ?
C21 C22 H22A 108.9 . . ?
C21 C22 H22B 108.9 . . ?
C21 C22 C23 113.23(19) . . ?
H22A C22 H22B 107.7 . . ?
C23 C22 H22A 108.9 . . ?
C23 C22 H22B 108.9 . . ?
C24 C23 C22 110.37(18) . . ?
C39 C23 C22 109.48(19) . . ?
C39 C23 C24 109.39(16) . . ?
C39 C23 C40 109.1(2) . . ?
C40 C23 C22 107.73(17) . . ?
C40 C23 C24 110.76(17) . . ?
C19 C24 C23 123.19(18) . . ?
C25 C24 C19 118.86(17) . . ?
C25 C24 C23 117.92(18) . . ?
C24 C25 H25 119.5 . . ?
C26 C25 C24 120.95(18) . . ?
C26 C25 H25 119.5 . . ?
C17 C26 C27 108.39(16) . . ?
C25 C26 C17 120.70(18) . . ?
C25 C26 C27 130.86(18) . . ?
C28 C27 C26 130.71(17) . . ?
C28 C27 C36 120.66(17) . . ?
C36 C27 C26 108.54(16) . . ?
C27 C28 H28 119.5 . . ?
C27 C28 C29 120.92(18) . . ?
C29 C28 H28 119.5 . . ?
C28 C29 C34 118.73(18) . . ?
C28 C29 C30 118.43(18) . . ?
C34 C29 C30 122.79(18) . . ?
C41 C33 C34 110.11(19) . . ?
C41 C33 C42 109.4(2) . . ?
C41 C33 C32 107.5(2) . . ?
C42 C33 C34 109.15(18) . . ?
C42 C33 C32 109.2(2) . . ?
C32 C33 C34 111.47(18) . . ?
C29 C34 C33 122.68(18) . . ?
C35 C34 C29 119.53(18) . . ?
C35 C34 C33 117.78(17) . . ?
C34 C35 H35 119.3 . . ?
C36 C35 C34 121.37(17) . . ?
C36 C35 H35 119.3 . . ?
C27 C36 C3 111.42(16) . . ?
C35 C36 C3 129.77(17) . . ?
C35 C36 C27 118.74(17) . . ?
C20 C37 H37A 109.5 . . ?
C20 C37 H37B 109.5 . . ?
C20 C37 H37C 109.5 . . ?
H37A C37 H37B 109.5 . . ?
H37A C37 H37C 109.5 . . ?
H37B C37 H37C 109.5 . . ?
C20 C38 H38A 109.5 . . ?
C20 C38 H38B 109.5 . . ?
C20 C38 H38C 109.5 . . ?
H38A C38 H38B 109.5 . . ?
H38A C38 H38C 109.5 . . ?
H38B C38 H38C 109.5 . . ?
C23 C39 H39A 109.5 . . ?
C23 C39 H39B 109.5 . . ?
C23 C39 H39C 109.5 . . ?
H39A C39 H39B 109.5 . . ?
H39A C39 H39C 109.5 . . ?
H39B C39 H39C 109.5 . . ?
C23 C40 H40A 109.5 . . ?
C23 C40 H40B 109.5 . . ?
C23 C40 H40C 109.5 . . ?
H40A C40 H40B 109.5 . . ?
H40A C40 H40C 109.5 . . ?
H40B C40 H40C 109.5 . . ?
C33 C41 H41A 109.5 . . ?
C33 C41 H41B 109.5 . . ?
C33 C41 H41C 109.5 . . ?
H41A C41 H41B 109.5 . . ?
H41A C41 H41C 109.5 . . ?
H41B C41 H41C 109.5 . . ?
C33 C42 H42A 109.5 . . ?
C33 C42 H42B 109.5 . . ?
C33 C42 H42C 109.5 . . ?
H42A C42 H42B 109.5 . . ?
H42A C42 H42C 109.5 . . ?
H42B C42 H42C 109.5 . . ?
C46 C45 C11 129.57(16) . . ?
C46 C45 C54 118.99(17) . . ?
C54 C45 C11 111.43(15) . . ?
C45 C46 H46 119.3 . . ?
C45 C46 C47 121.48(17) . . ?
C47 C46 H46 119.3 . . ?
C46 C47 C48 117.76(17) . . ?
C52 C47 C46 119.15(17) . . ?
C52 C47 C48 123.09(17) . . ?
C47 C48 C49 110.31(17) . . ?
C47 C48 C66 109.28(16) . . ?
C65 C48 C47 110.96(17) . . ?
C65 C48 C49 108.42(18) . . ?
C65 C48 C66 108.62(19) . . ?
C66 C48 C49 109.21(18) . . ?
C48 C49 H49A 109.0 . . ?
C48 C49 H49B 109.0 . . ?
H49A C49 H49B 107.8 . . ?
C50 C49 C48 112.76(18) . . ?
C50 C49 H49A 109.0 . . ?
C50 C49 H49B 109.0 . . ?
C49 C50 H50A 109.1 . . ?
C49 C50 H50B 109.1 . . ?
C49 C50 C51 112.43(19) . . ?
H50A C50 H50B 107.8 . . ?
C51 C50 H50A 109.1 . . ?
C51 C50 H50B 109.1 . . ?
C50 C51 C52 110.13(17) . . ?
C50 C51 C67 110.42(18) . . ?
C50 C51 C68 107.50(18) . . ?
C67 C51 C52 109.32(17) . . ?
C68 C51 C52 110.78(17) . . ?
C68 C51 C67 108.67(19) . . ?
C47 C52 C51 122.62(17) . . ?
C53 C52 C47 118.89(17) . . ?
C53 C52 C51 118.49(17) . . ?
C52 C53 H53 119.4 . . ?
C54 C53 C52 121.17(18) . . ?
C54 C53 H53 119.4 . . ?
C45 C54 C55 108.19(16) . . ?
C53 C54 C45 120.27(17) . . ?
C53 C54 C55 131.55(17) . . ?
C56 C55 C54 131.64(17) . . ?
C56 C55 C64 120.23(17) . . ?
C64 C55 C54 108.12(15) . . ?
C55 C56 H56 119.6 . . ?
C55 C56 C57 120.76(17) . . ?
C57 C56 H56 119.6 . . ?
C56 C57 C58 117.93(16) . . ?
C56 C57 C62 119.37(16) . . ?
C62 C57 C58 122.69(17) . . ?
C57 C58 C59 107.3(3) . . ?
C71 C58 C57 110.50(17) . . ?
C71 C58 C59 128.7(3) . . ?
C71 C58 C59A 98.4(3) . . ?
C72 C58 C57 110.90(16) . . ?
C72 C58 C59 90.1(3) . . ?
C72 C58 C71 107.0(2) . . ?
C72 C58 C59A 118.8(3) . . ?
C59A C58 C57 110.41(19) . . ?
C58 C59 H59A 109.3 . . ?
C58 C59 H59B 109.3 . . ?
H59A C59 H59B 107.9 . . ?
C60 C59 C58 111.8(6) . . ?
C60 C59 H59A 109.3 . . ?
C60 C59 H59B 109.3 . . ?
C59 C60 H60A 109.7 . . ?
C59 C60 H60B 109.7 . . ?
C59 C60 C61 109.6(6) . . ?
H60A C60 H60B 108.2 . . ?
C61 C60 H60A 109.7 . . ?
C61 C60 H60B 109.7 . . ?
C60 C61 C62 111.8(4) . . ?
C60 C61 C70 120.5(4) . . ?
C62 C61 C60A 109.4(2) . . ?
C69 C61 C60 94.2(4) . . ?
C69 C61 C62 110.07(16) . . ?
C69 C61 C70 108.4(2) . . ?
C69 C61 C60A 116.2(3) . . ?
C70 C61 C62 110.42(16) . . ?
C70 C61 C60A 102.2(2) . . ?
C57 C62 C61 123.17(16) . . ?
C63 C62 C57 118.97(16) . . ?
C63 C62 C61 117.85(16) . . ?
C62 C63 H63 119.2 . . ?
C64 C63 C62 121.59(17) . . ?
C64 C63 H63 119.2 . . ?
C55 C64 C11 111.59(15) . . ?
C63 C64 C11 129.34(16) . . ?
C63 C64 C55 119.07(16) . . ?
C48 C65 H65A 109.5 . . ?
C48 C65 H65B 109.5 . . ?
C48 C65 H65C 109.5 . . ?
H65A C65 H65B 109.5 . . ?
H65A C65 H65C 109.5 . . ?
H65B C65 H65C 109.5 . . ?
C48 C66 H66A 109.5 . . ?
C48 C66 H66B 109.5 . . ?
C48 C66 H66C 109.5 . . ?
H66A C66 H66B 109.5 . . ?
H66A C66 H66C 109.5 . . ?
H66B C66 H66C 109.5 . . ?
C51 C67 H67A 109.5 . . ?
C51 C67 H67B 109.5 . . ?
C51 C67 H67C 109.5 . . ?
H67A C67 H67B 109.5 . . ?
H67A C67 H67C 109.5 . . ?
H67B C67 H67C 109.5 . . ?
C51 C68 H68A 109.5 . . ?
C51 C68 H68B 109.5 . . ?
C51 C68 H68C 109.5 . . ?
H68A C68 H68B 109.5 . . ?
H68A C68 H68C 109.5 . . ?
H68B C68 H68C 109.5 . . ?
C61 C69 H69A 109.5 . . ?
C61 C69 H69B 109.5 . . ?
C61 C69 H69C 109.5 . . ?
H69A C69 H69B 109.5 . . ?
H69A C69 H69C 109.5 . . ?
H69B C69 H69C 109.5 . . ?
C61 C70 H70A 109.5 . . ?
C61 C70 H70B 109.5 . . ?
C61 C70 H70C 109.5 . . ?
H70A C70 H70B 109.5 . . ?
H70A C70 H70C 109.5 . . ?
H70B C70 H70C 109.5 . . ?
C58 C71 H71A 109.5 . . ?
C58 C71 H71B 109.5 . . ?
C58 C71 H71C 109.5 . . ?
H71A C71 H71B 109.5 . . ?
H71A C71 H71C 109.5 . . ?
H71B C71 H71C 109.5 . . ?
C58 C72 H72A 109.5 . . ?
C58 C72 H72B 109.5 . . ?
C58 C72 H72C 109.5 . . ?
H72A C72 H72B 109.5 . . ?
H72A C72 H72C 109.5 . . ?
H72B C72 H72C 109.5 . . ?
C81 C80 C85 115.5(8) . . ?
C81 C80 C86 126.4(10) . . ?
C86 C80 C85 117.9(8) . . ?
C80 C81 H81 118.0 . . ?
C82 C81 C80 124.1(9) . . ?
C82 C81 H81 118.0 . . ?
C81 C82 H82 120.2 . . ?
C81 C82 C83 119.7(8) . . ?
C83 C82 H82 120.2 . . ?
C82 C83 H83 120.3 . . ?
C82 C83 C84 119.4(7) . . ?
C84 C83 H83 120.3 . . ?
C83 C84 H84 119.7 . . ?
C85 C84 C83 120.7(7) . . ?
C85 C84 H84 119.7 . . ?
C80 C85 H85 119.9 . . ?
C84 C85 C80 120.1(7) . . ?
C84 C85 H85 119.9 . . ?
C80 C86 H86A 109.5 . . ?
C80 C86 H86B 109.5 . . ?
C80 C86 H86C 109.5 . . ?
H86A C86 H86B 109.5 . . ?
H86A C86 H86C 109.5 . . ?
H86B C86 H86C 109.5 . . ?
C58 C59A H59C 109.5 . . ?
C58 C59A H59D 109.5 . . ?
H59C C59A H59D 108.1 . . ?
C60A C59A C58 110.6(4) . . ?
C60A C59A H59C 109.5 . . ?
C60A C59A H59D 109.5 . . ?
C61 C60A H60C 109.1 . . ?
C61 C60A H60D 109.1 . . ?
C59A C60A C61 112.7(4) . . ?
C59A C60A H60C 109.1 . . ?
C59A C60A H60D 109.1 . . ?
H60C C60A H60D 107.8 . . ?
H86D C86A H86E 109.5 . . ?
H86D C86A H86F 109.5 . . ?
H86E C86A H86F 109.5 . . ?
C80A C86A H86D 109.5 . . ?
C80A C86A H86E 109.5 . . ?
C80A C86A H86F 109.5 . . ?
C86A C80A C85A 116.8(11) . . ?
C81A C80A C86A 128.5(10) . . ?
C81A C80A C85A 114.6(9) . . ?
C80A C81A H81A 118.0 . . ?
C80A C81A C82A 124.0(9) . . ?
C82A C81A H81A 118.0 . . ?
C81A C82A H82A 120.2 . . ?
C83A C82A C81A 119.5(9) . . ?
C83A C82A H82A 120.2 . . ?
C82A C83A H83A 121.3 . . ?
C82A C83A C84A 117.5(13) . . ?
C84A C83A H83A 121.3 . . ?
C83A C84A H84A 119.9 . . ?
C85A C84A C83A 120.2(15) . . ?
C85A C84A H84A 119.9 . . ?
C80A C85A H85A 119.1 . . ?
C84A C85A C80A 121.9(12) . . ?
C84A C85A H85A 119.1 . . ?
C78 C77 H77 118.2 . . ?
C78 C77 C76 123.7(5) . . ?
C76 C77 H77 118.2 . . ?
C73 C74 H74 120.2 . . ?
C73 C74 C75 119.5(6) . . ?
C75 C74 H74 120.2 . . ?
C74 C73 C78 124.6(7) . . ?
C74 C73 C79 120.1(6) . . ?
C78 C73 C79 115.4(5) . . ?
C77 C78 H78 121.6 . . ?
C73 C78 C77 116.9(6) . . ?
C73 C78 H78 121.6 . . ?
C77 C76 H76 121.7 . . ?
C75 C76 C77 116.6(4) . . ?
C75 C76 H76 121.7 . . ?
C73 C79 H79A 109.5 . . ?
C73 C79 H79B 109.5 . . ?
C73 C79 H79C 109.5 . . ?
H79A C79 H79B 109.5 . . ?
H79A C79 H79C 109.5 . . ?
H79B C79 H79C 109.5 . . ?
C74 C75 H75 120.7 . . ?
C76 C75 C74 118.5(5) . . ?
C76 C75 H75 120.7 . . ?
H79D C79A H79E 109.5 . . ?
H79D C79A H79F 109.5 . . ?
H79E C79A H79F 109.5 . . ?
C73A C79A H79D 109.5 . . ?
C73A C79A H79E 109.5 . . ?
C73A C79A H79F 109.5 . . ?
C78A C73A C79A 126.1(15) . . ?
C78A C73A C74A 117.5(16) . . ?
C74A C73A C79A 116.0(14) . . ?
C73A C78A H78A 121.5 . . ?
C77A C78A C73A 117.1(18) . . ?
C77A C78A H78A 121.5 . . ?
C78A C77A H77A 114.9 . . ?
C78A C77A C76A 130.2(19) . . ?
C76A C77A H77A 114.9 . . ?
C77A C76A H76A 125.7 . . ?
C75A C76A C77A 108.5(16) . . ?
C75A C76A H76A 125.7 . . ?
C76A C75A H75A 118.6 . . ?
C76A C75A C74A 122.7(16) . . ?
C74A C75A H75A 118.6 . . ?
C73A C74A C75A 123.1(16) . . ?
C73A C74A H74A 118.4 . . ?
C75A C74A H74A 118.4 . . ?
C29 C30 C31 109.3(2) . . ?
C29 C30 C44 111.2(2) . . ?
C29 C30 C31A 106.7(4) . . ?
C29 C30 C43A 102.1(7) . . ?
C31 C30 C44 105.1(2) . . ?
C43 C30 C29 110.8(3) . . ?
C43 C30 C31 112.2(3) . . ?
C43 C30 C44 108.1(3) . . ?
C44A C30 C29 116.6(7) . . ?
C44A C30 C31A 119.1(8) . . ?
C44A C30 C43A 115.7(11) . . ?
C43A C30 C31A 93.2(7) . . ?
C33 C32 H32A 108.1 . . ?
C33 C32 H32B 108.1 . . ?
C33 C32 H32C 107.1 . . ?
C33 C32 H32D 107.1 . . ?
H32A C32 H32B 107.3 . . ?
H32C C32 H32D 106.8 . . ?
C31 C32 C33 116.7(2) . . ?
C31 C32 H32A 108.1 . . ?
C31 C32 H32B 108.1 . . ?
C31A C32 C33 120.9(5) . . ?
C31A C32 H32C 107.1 . . ?
C31A C32 H32D 107.1 . . ?
C30 C31 H31A 109.4 . . ?
C30 C31 H31B 109.4 . . ?
C32 C31 C30 111.2(2) . . ?
C32 C31 H31A 109.4 . . ?
C32 C31 H31B 109.4 . . ?
H31A C31 H31B 108.0 . . ?
C30 C43 H43A 109.5 . . ?
C30 C43 H43B 109.5 . . ?
C30 C43 H43C 109.5 . . ?
H43A C43 H43B 109.5 . . ?
H43A C43 H43C 109.5 . . ?
H43B C43 H43C 109.5 . . ?
C30 C44 H44A 109.5 . . ?
C30 C44 H44B 109.5 . . ?
C30 C44 H44C 109.5 . . ?
H44A C44 H44B 109.5 . . ?
H44A C44 H44C 109.5 . . ?
H44B C44 H44C 109.5 . . ?
C30 C31A H31C 108.3 . . ?
C30 C31A H31D 108.3 . . ?
C32 C31A C30 115.9(7) . . ?
C32 C31A H31C 108.3 . . ?
C32 C31A H31D 108.3 . . ?
H31C C31A H31D 107.4 . . ?
C30 C44A H44D 109.5 . . ?
C30 C44A H44E 109.5 . . ?
C30 C44A H44F 109.5 . . ?
H44D C44A H44E 109.5 . . ?
H44D C44A H44F 109.5 . . ?
H44E C44A H44F 109.5 . . ?
C30 C43A H43D 109.5 . . ?
C30 C43A H43E 109.5 . . ?
C30 C43A H43F 109.5 . . ?
H43D C43A H43E 109.5 . . ?
H43D C43A H43F 109.5 . . ?
H43E C43A H43F 109.5 . . ?

loop_
_geom_bond_atom_site_label_1
_geom_bond_atom_site_label_2
_geom_bond_distance
_geom_bond_site_symmetry_2
_geom_bond_publ_flag
Li1 O1 1.834(5) . ?
Li1 C1 2.016(5) . ?
O1 C89 1.423(3) . ?
O1 C88 1.429(3) . ?
C1 C2 1.405(2) . ?
C1 C12 1.402(2) . ?
C87 H87A 0.9800 . ?
C87 H87B 0.9800 . ?
C87 H87C 0.9800 . ?
C87 C88 1.507(4) . ?
C89 H89A 0.9900 . ?
C89 H89B 0.9900 . ?
C89 C90 1.494(4) . ?
C90 H90A 0.9800 . ?
C90 H90B 0.9800 . ?
C90 H90C 0.9800 . ?
C2 C3 1.537(2) . ?
C2 C6 1.398(2) . ?
C3 C4 1.573(3) . ?
C3 C17 1.532(3) . ?
C3 C36 1.525(3) . ?
C4 H4A 0.9900 . ?
C4 H4B 0.9900 . ?
C4 C5 1.549(3) . ?
C5 C6 1.517(2) . ?
C5 C13 1.528(3) . ?
C5 C14 1.527(3) . ?
C6 C7 1.390(3) . ?
C7 H7 0.9500 . ?
C7 C8 1.393(3) . ?
C8 C9 1.519(2) . ?
C8 C12 1.398(2) . ?
C9 C10 1.556(2) . ?
C9 C15 1.536(3) . ?
C9 C16 1.530(3) . ?
C10 H10A 0.9900 . ?
C10 H10B 0.9900 . ?
C10 C11 1.562(2) . ?
C11 C12 1.533(2) . ?
C11 C45 1.527(2) . ?
C11 C64 1.522(2) . ?
C13 H13A 0.9800 . ?
C13 H13B 0.9800 . ?
C13 H13C 0.9800 . ?
C14 H14A 0.9800 . ?
C14 H14B 0.9800 . ?
C14 H14C 0.9800 . ?
C15 H15A 0.9800 . ?
C15 H15B 0.9800 . ?
C15 H15C 0.9800 . ?
C16 H16A 0.9800 . ?
C16 H16B 0.9800 . ?
C16 H16C 0.9800 . ?
C17 C18 1.378(3) . ?
C17 C26 1.403(3) . ?
C18 H18 0.9500 . ?
C18 C19 1.412(3) . ?
C19 C20 1.528(3) . ?
C19 C24 1.403(3) . ?
C20 C21 1.529(3) . ?
C20 C37 1.529(3) . ?
C20 C38 1.547(3) . ?
C88 H88A 0.9900 . ?
C88 H88B 0.9900 . ?
C21 H21A 0.9900 . ?
C21 H21B 0.9900 . ?
C21 C22 1.499(4) . ?
C22 H22A 0.9900 . ?
C22 H22B 0.9900 . ?
C22 C23 1.546(3) . ?
C23 C24 1.536(3) . ?
C23 C39 1.523(3) . ?
C23 C40 1.534(3) . ?
C24 C25 1.396(3) . ?
C25 H25 0.9500 . ?
C25 C26 1.383(3) . ?
C26 C27 1.460(3) . ?
C27 C28 1.382(3) . ?
C27 C36 1.400(3) . ?
C28 H28 0.9500 . ?
C28 C29 1.393(3) . ?
C29 C34 1.407(3) . ?
C29 C30 1.536(3) . ?
C33 C34 1.537(3) . ?
C33 C41 1.518(3) . ?
C33 C42 1.522(3) . ?
C33 C32 1.522(3) . ?
C34 C35 1.401(3) . ?
C35 H35 0.9500 . ?
C35 C36 1.377(3) . ?
C37 H37A 0.9800 . ?
C37 H37B 0.9800 . ?
C37 H37C 0.9800 . ?
C38 H38A 0.9800 . ?
C38 H38B 0.9800 . ?
C38 H38C 0.9800 . ?
C39 H39A 0.9800 . ?
C39 H39B 0.9800 . ?
C39 H39C 0.9800 . ?
C40 H40A 0.9800 . ?
C40 H40B 0.9800 . ?
C40 H40C 0.9800 . ?
C41 H41A 0.9800 . ?
C41 H41B 0.9800 . ?
C41 H41C 0.9800 . ?
C42 H42A 0.9800 . ?
C42 H42B 0.9800 . ?
C42 H42C 0.9800 . ?
C45 C46 1.379(3) . ?
C45 C54 1.404(3) . ?
C46 H46 0.9500 . ?
C46 C47 1.409(3) . ?
C47 C48 1.534(3) . ?
C47 C52 1.406(3) . ?
C48 C49 1.539(3) . ?
C48 C65 1.523(3) . ?
C48 C66 1.538(3) . ?
C49 H49A 0.9900 . ?
C49 H49B 0.9900 . ?
C49 C50 1.498(3) . ?
C50 H50A 0.9900 . ?
C50 H50B 0.9900 . ?
C50 C51 1.531(3) . ?
C51 C52 1.538(3) . ?
C51 C67 1.537(3) . ?
C51 C68 1.536(3) . ?
C52 C53 1.401(3) . ?
C53 H53 0.9500 . ?
C53 C54 1.383(3) . ?
C54 C55 1.472(3) . ?
C55 C56 1.387(3) . ?
C55 C64 1.404(3) . ?
C56 H56 0.9500 . ?
C56 C57 1.398(3) . ?
C57 C58 1.535(2) . ?
C57 C62 1.407(3) . ?
C58 C59 1.588(6) . ?
C58 C71 1.515(3) . ?
C58 C72 1.510(3) . ?
C58 C59A 1.524(4) . ?
C59 H59A 0.9900 . ?
C59 H59B 0.9900 . ?
C59 C60 1.509(11) . ?
C60 H60A 0.9900 . ?
C60 H60B 0.9900 . ?
C60 C61 1.520(8) . ?
C61 C62 1.537(3) . ?
C61 C69 1.517(3) . ?
C61 C70 1.521(3) . ?
C61 C60A 1.561(5) . ?
C62 C63 1.404(3) . ?
C63 H63 0.9500 . ?
C63 C64 1.379(3) . ?
C65 H65A 0.9800 . ?
C65 H65B 0.9800 . ?
C65 H65C 0.9800 . ?
C66 H66A 0.9800 . ?
C66 H66B 0.9800 . ?
C66 H66C 0.9800 . ?
C67 H67A 0.9800 . ?
C67 H67B 0.9800 . ?
C67 H67C 0.9800 . ?
C68 H68A 0.9800 . ?
C68 H68B 0.9800 . ?
C68 H68C 0.9800 . ?
C69 H69A 0.9800 . ?
C69 H69B 0.9800 . ?
C69 H69C 0.9800 . ?
C70 H70A 0.9800 . ?
C70 H70B 0.9800 . ?
C70 H70C 0.9800 . ?
C71 H71A 0.9800 . ?
C71 H71B 0.9800 . ?
C71 H71C 0.9800 . ?
C72 H72A 0.9800 . ?
C72 H72B 0.9800 . ?
C72 H72C 0.9800 . ?
C80 C81 1.366(9) . ?
C80 C85 1.460(11) . ?
C80 C86 1.418(10) . ?
C81 H81 0.9500 . ?
C81 C82 1.344(10) . ?
C82 H82 0.9500 . ?
C82 C83 1.361(10) . ?
C83 H83 0.9500 . ?
C83 C84 1.401(12) . ?
C84 H84 0.9500 . ?
C84 C85 1.337(10) . ?
C85 H85 0.9500 . ?
C86 H86A 0.9800 . ?
C86 H86B 0.9800 . ?
C86 H86C 0.9800 . ?
C59A H59C 0.9900 . ?
C59A H59D 0.9900 . ?
C59A C60A 1.511(6) . ?
C60A H60C 0.9900 . ?
C60A H60D 0.9900 . ?
C86A H86D 0.9800 . ?
C86A H86E 0.9800 . ?
C86A H86F 0.9800 . ?
C86A C80A 1.424(12) . ?
C80A C81A 1.370(11) . ?
C80A C85A 1.449(12) . ?
C81A H81A 0.9500 . ?
C81A C82A 1.375(12) . ?
C82A H82A 0.9500 . ?
C82A C83A 1.364(13) . ?
C83A H83A 0.9500 . ?
C83A C84A 1.44(2) . ?
C84A H84A 0.9500 . ?
C84A C85A 1.303(17) . ?
C85A H85A 0.9500 . ?
C77 H77 0.9500 . ?
C77 C78 1.369(6) . ?
C77 C76 1.424(6) . ?
C74 H74 0.9500 . ?
C74 C73 1.342(12) . ?
C74 C75 1.433(14) . ?
C73 C78 1.357(7) . ?
C73 C79 1.560(7) . ?
C78 H78 0.9500 . ?
C76 H76 0.9500 . ?
C76 C75 1.418(8) . ?
C79 H79A 0.9800 . ?
C79 H79B 0.9800 . ?
C79 H79C 0.9800 . ?
C75 H75 0.9500 . ?
C79A H79D 0.9800 . ?
C79A H79E 0.9800 . ?
C79A H79F 0.9800 . ?
C79A C73A 1.560(15) . ?
C73A C78A 1.352(15) . ?
C73A C74A 1.36(2) . ?
C78A H78A 0.9500 . ?
C78A C77A 1.337(15) . ?
C77A H77A 0.9500 . ?
C77A C76A 1.459(16) . ?
C76A H76A 0.9500 . ?
C76A C75A 1.338(14) . ?
C75A H75A 0.9500 . ?
C75A C74A 1.42(2) . ?
C74A H74A 0.9500 . ?
C30 C31 1.550(4) . ?
C30 C43 1.503(5) . ?
C30 C44 1.569(4) . ?
C30 C31A 1.618(10) . ?
C30 C44A 1.367(12) . ?
C30 C43A 1.630(13) . ?
C32 H32A 0.9900 . ?
C32 H32B 0.9900 . ?
C32 H32C 0.9900 . ?
C32 H32D 0.9900 . ?
C32 C31 1.494(4) . ?
C32 C31A 1.341(11) . ?
C31 H31A 0.9900 . ?
C31 H31B 0.9900 . ?
C43 H43A 0.9800 . ?
C43 H43B 0.9800 . ?
C43 H43C 0.9800 . ?
C44 H44A 0.9800 . ?
C44 H44B 0.9800 . ?
C44 H44C 0.9800 . ?
C31A H31C 0.9900 . ?
C31A H31D 0.9900 . ?
C44A H44D 0.9800 . ?
C44A H44E 0.9800 . ?
C44A H44F 0.9800 . ?
C43A H43D 0.9800 . ?
C43A H43E 0.9800 . ?
C43A H43F 0.9800 . ?

loop_
_geom_torsion_atom_site_label_1
_geom_torsion_atom_site_label_2
_geom_torsion_atom_site_label_3
_geom_torsion_atom_site_label_4
_geom_torsion
_geom_torsion_site_symmetry_1
_geom_torsion_site_symmetry_2
_geom_torsion_site_symmetry_3
_geom_torsion_site_symmetry_4
_geom_torsion_publ_flag
Li1 O1 C89 C90 2.4(4) . . . . ?
Li1 O1 C88 C87 1.2(4) . . . . ?
Li1 C1 C2 C3 6.8(3) . . . . ?
Li1 C1 C2 C6 -173.4(2) . . . . ?
Li1 C1 C12 C8 173.5(2) . . . . ?
Li1 C1 C12 C11 -7.7(3) . . . . ?
C1 Li1 O1 C89 121.7(10) . . . . ?
C1 Li1 O1 C88 -53.6(11) . . . . ?
C1 C2 C3 C4 176.82(17) . . . . ?
C1 C2 C3 C17 -60.1(2) . . . . ?
C1 C2 C3 C36 55.4(2) . . . . ?
C1 C2 C6 C5 -179.92(16) . . . . ?
C1 C2 C6 C7 0.2(3) . . . . ?
C89 O1 C88 C87 -174.4(2) . . . . ?
C2 C1 C12 C8 -1.5(3) . . . . ?
C2 C1 C12 C11 177.33(15) . . . . ?
C2 C3 C4 C5 4.9(2) . . . . ?
C2 C3 C17 C18 -58.1(3) . . . . ?
C2 C3 C17 C26 126.03(17) . . . . ?
C2 C3 C36 C27 -125.66(16) . . . . ?
C2 C3 C36 C35 57.4(3) . . . . ?
C2 C6 C7 C8 -0.8(3) . . . . ?
C3 C2 C6 C5 -0.2(2) . . . . ?
C3 C2 C6 C7 179.98(16) . . . . ?
C3 C4 C5 C6 -5.0(2) . . . . ?
C3 C4 C5 C13 -124.39(18) . . . . ?
C3 C4 C5 C14 114.19(18) . . . . ?
C3 C17 C18 C19 -173.21(17) . . . . ?
C3 C17 C26 C25 175.97(16) . . . . ?
C3 C17 C26 C27 -1.8(2) . . . . ?
C4 C3 C17 C18 59.6(2) . . . . ?
C4 C3 C17 C26 -116.26(17) . . . . ?
C4 C3 C36 C27 117.52(17) . . . . ?
C4 C3 C36 C35 -59.4(2) . . . . ?
C4 C5 C6 C2 3.2(2) . . . . ?
C4 C5 C6 C7 -176.91(18) . . . . ?
C5 C6 C7 C8 179.33(16) . . . . ?
C6 C2 C3 C4 -3.0(2) . . . . ?
C6 C2 C3 C17 120.12(17) . . . . ?
C6 C2 C3 C36 -124.38(16) . . . . ?
C6 C7 C8 C9 -179.35(16) . . . . ?
C6 C7 C8 C12 0.3(3) . . . . ?
C7 C8 C9 C10 -173.60(17) . . . . ?
C7 C8 C9 C15 66.5(2) . . . . ?
C7 C8 C9 C16 -55.2(2) . . . . ?
C7 C8 C12 C1 1.0(3) . . . . ?
C7 C8 C12 C11 -177.99(15) . . . . ?
C8 C9 C10 C11 -12.39(18) . . . . ?
C9 C8 C12 C1 -179.35(16) . . . . ?
C9 C8 C12 C11 1.7(2) . . . . ?
C9 C10 C11 C12 13.40(18) . . . . ?
C9 C10 C11 C45 -109.71(17) . . . . ?
C9 C10 C11 C64 136.78(15) . . . . ?
C10 C11 C12 C1 171.72(16) . . . . ?
C10 C11 C12 C8 -9.32(19) . . . . ?
C10 C11 C45 C46 60.2(2) . . . . ?
C10 C11 C45 C54 -118.59(17) . . . . ?
C10 C11 C64 C55 120.11(16) . . . . ?
C10 C11 C64 C63 -58.8(2) . . . . ?
C11 C45 C46 C47 -176.88(17) . . . . ?
C11 C45 C54 C53 179.12(16) . . . . ?
C11 C45 C54 C55 -1.1(2) . . . . ?
C12 C1 C2 C3 -178.85(16) . . . . ?
C12 C1 C2 C6 0.9(3) . . . . ?
C12 C8 C9 C10 6.74(19) . . . . ?
C12 C8 C9 C15 -113.11(17) . . . . ?
C12 C8 C9 C16 125.17(17) . . . . ?
C12 C11 C45 C46 -57.4(2) . . . . ?
C12 C11 C45 C54 123.85(16) . . . . ?
C12 C11 C64 C55 -122.96(16) . . . . ?
C12 C11 C64 C63 58.2(2) . . . . ?
C13 C5 C6 C2 122.13(18) . . . . ?
C13 C5 C6 C7 -58.0(2) . . . . ?
C14 C5 C6 C2 -115.88(18) . . . . ?
C14 C5 C6 C7 64.0(2) . . . . ?
C15 C9 C10 C11 107.07(17) . . . . ?
C16 C9 C10 C11 -131.97(16) . . . . ?
C17 C3 C4 C5 -119.32(17) . . . . ?
C17 C3 C36 C27 -2.19(19) . . . . ?
C17 C3 C36 C35 -179.11(18) . . . . ?
C17 C18 C19 C20 176.57(17) . . . . ?
C17 C18 C19 C24 -2.9(3) . . . . ?
C17 C26 C27 C28 176.97(19) . . . . ?
C17 C26 C27 C36 0.4(2) . . . . ?
C18 C17 C26 C25 -0.4(3) . . . . ?
C18 C17 C26 C27 -178.19(16) . . . . ?
C18 C19 C20 C21 -161.28(19) . . . . ?
C18 C19 C20 C37 76.1(2) . . . . ?
C18 C19 C20 C38 -43.0(3) . . . . ?
C18 C19 C24 C23 179.86(17) . . . . ?
C18 C19 C24 C25 1.5(3) . . . . ?
C19 C20 C21 C22 -48.9(3) . . . . ?
C19 C24 C25 C26 0.4(3) . . . . ?
C20 C19 C24 C23 0.4(3) . . . . ?
C20 C19 C24 C25 -177.99(17) . . . . ?
C20 C21 C22 C23 63.5(3) . . . . ?
C88 O1 C89 C90 178.0(2) . . . . ?
C21 C22 C23 C24 -41.8(3) . . . . ?
C21 C22 C23 C39 78.6(2) . . . . ?
C21 C22 C23 C40 -162.89(19) . . . . ?
C22 C23 C24 C19 10.7(3) . . . . ?
C22 C23 C24 C25 -170.91(18) . . . . ?
C23 C24 C25 C26 -178.02(17) . . . . ?
C24 C19 C20 C21 18.2(3) . . . . ?
C24 C19 C20 C37 -104.4(2) . . . . ?
C24 C19 C20 C38 136.5(2) . . . . ?
C24 C25 C26 C17 -1.0(3) . . . . ?
C24 C25 C26 C27 176.23(18) . . . . ?
C25 C26 C27 C28 -0.5(3) . . . . ?
C25 C26 C27 C36 -177.15(19) . . . . ?
C26 C17 C18 C19 2.4(3) . . . . ?
C26 C27 C28 C29 -176.14(19) . . . . ?
C26 C27 C36 C3 1.3(2) . . . . ?
C26 C27 C36 C35 178.57(16) . . . . ?
C27 C28 C29 C34 -1.2(3) . . . . ?
C27 C28 C29 C30 176.30(19) . . . . ?
C28 C27 C36 C3 -175.75(17) . . . . ?
C28 C27 C36 C35 1.5(3) . . . . ?
C28 C29 C34 C33 -178.92(19) . . . . ?
C28 C29 C34 C35 0.6(3) . . . . ?
C28 C29 C30 C31 157.4(2) . . . . ?
C28 C29 C30 C43 -78.4(3) . . . . ?
C28 C29 C30 C44 41.8(3) . . . . ?
C28 C29 C30 C31A -156.3(5) . . . . ?
C28 C29 C30 C44A 67.9(9) . . . . ?
C28 C29 C30 C43A -59.2(6) . . . . ?
C29 C34 C35 C36 1.1(3) . . . . ?
C29 C30 C31 C32 50.6(3) . . . . ?
C29 C30 C31A C32 -47.9(9) . . . . ?
C33 C34 C35 C36 -179.36(18) . . . . ?
C33 C32 C31 C30 -59.2(4) . . . . ?
C33 C32 C31A C30 50.8(10) . . . . ?
C34 C29 C30 C31 -25.2(3) . . . . ?
C34 C29 C30 C43 99.0(3) . . . . ?
C34 C29 C30 C44 -140.8(2) . . . . ?
C34 C29 C30 C31A 21.1(5) . . . . ?
C34 C29 C30 C44A -114.7(9) . . . . ?
C34 C29 C30 C43A 118.2(6) . . . . ?
C34 C33 C32 C31 35.1(3) . . . . ?
C34 C33 C32 C31A -21.6(7) . . . . ?
C34 C35 C36 C3 174.57(18) . . . . ?
C34 C35 C36 C27 -2.2(3) . . . . ?
C36 C3 C4 C5 128.64(17) . . . . ?
C36 C3 C17 C18 178.25(18) . . . . ?
C36 C3 C17 C26 2.41(19) . . . . ?
C36 C27 C28 C29 0.1(3) . . . . ?
C37 C20 C21 C22 72.9(3) . . . . ?
C38 C20 C21 C22 -169.5(2) . . . . ?
C39 C23 C24 C19 -109.8(2) . . . . ?
C39 C23 C24 C25 68.6(2) . . . . ?
C40 C23 C24 C19 129.9(2) . . . . ?
C40 C23 C24 C25 -51.7(2) . . . . ?
C41 C33 C34 C29 -126.2(2) . . . . ?
C41 C33 C34 C35 54.3(3) . . . . ?
C41 C33 C32 C31 155.8(3) . . . . ?
C41 C33 C32 C31A 99.2(7) . . . . ?
C42 C33 C34 C29 113.7(3) . . . . ?
C42 C33 C34 C35 -65.8(3) . . . . ?
C42 C33 C32 C31 -85.6(3) . . . . ?
C42 C33 C32 C31A -142.2(7) . . . . ?
C45 C11 C12 C1 -64.5(2) . . . . ?
C45 C11 C12 C8 114.41(16) . . . . ?
C45 C11 C64 C55 -1.45(18) . . . . ?
C45 C11 C64 C63 179.68(17) . . . . ?
C45 C46 C47 C48 177.37(17) . . . . ?
C45 C46 C47 C52 -3.0(3) . . . . ?
C45 C54 C55 C56 178.66(18) . . . . ?
C45 C54 C55 C64 0.1(2) . . . . ?
C46 C45 C54 C53 0.2(3) . . . . ?
C46 C45 C54 C55 179.97(16) . . . . ?
C46 C47 C48 C49 -168.14(17) . . . . ?
C46 C47 C48 C65 -48.0(2) . . . . ?
C46 C47 C48 C66 71.8(2) . . . . ?
C46 C47 C52 C51 -178.07(17) . . . . ?
C46 C47 C52 C53 2.2(3) . . . . ?
C47 C48 C49 C50 -44.0(2) . . . . ?
C47 C52 C53 C54 -0.2(3) . . . . ?
C48 C47 C52 C51 1.5(3) . . . . ?
C48 C47 C52 C53 -178.25(17) . . . . ?
C48 C49 C50 C51 64.2(2) . . . . ?
C49 C50 C51 C52 -46.8(2) . . . . ?
C49 C50 C51 C67 74.0(2) . . . . ?
C49 C50 C51 C68 -167.58(18) . . . . ?
C50 C51 C52 C47 15.2(3) . . . . ?
C50 C51 C52 C53 -165.07(18) . . . . ?
C51 C52 C53 C54 -179.99(17) . . . . ?
C52 C47 C48 C49 12.3(3) . . . . ?
C52 C47 C48 C65 132.4(2) . . . . ?
C52 C47 C48 C66 -107.8(2) . . . . ?
C52 C53 C54 C45 -1.0(3) . . . . ?
C52 C53 C54 C55 179.29(18) . . . . ?
C53 C54 C55 C56 -1.6(3) . . . . ?
C53 C54 C55 C64 179.87(19) . . . . ?
C54 C45 C46 C47 1.8(3) . . . . ?
C54 C55 C56 C57 -178.25(18) . . . . ?
C54 C55 C64 C11 0.9(2) . . . . ?
C54 C55 C64 C63 179.90(15) . . . . ?
C55 C56 C57 C58 178.39(16) . . . . ?
C55 C56 C57 C62 -1.1(3) . . . . ?
C56 C55 C64 C11 -177.83(16) . . . . ?
C56 C55 C64 C63 1.2(3) . . . . ?
C56 C57 C58 C59 161.7(3) . . . . ?
C56 C57 C58 C71 -53.7(3) . . . . ?
C56 C57 C58 C72 64.8(3) . . . . ?
C56 C57 C58 C59A -161.5(2) . . . . ?
C56 C57 C62 C61 179.71(16) . . . . ?
C56 C57 C62 C63 0.7(2) . . . . ?
C57 C58 C59 C60 52.3(7) . . . . ?
C57 C58 C59A C60A -49.5(4) . . . . ?
C57 C62 C63 C64 0.6(3) . . . . ?
C58 C57 C62 C61 0.3(3) . . . . ?
C58 C57 C62 C63 -178.75(16) . . . . ?
C58 C59 C60 C61 -68.2(9) . . . . ?
C58 C59A C60A C61 66.1(5) . . . . ?
C59 C60 C61 C62 45.3(9) . . . . ?
C59 C60 C61 C69 158.9(7) . . . . ?
C59 C60 C61 C70 -87.0(7) . . . . ?
C60 C61 C62 C57 -13.0(5) . . . . ?
C60 C61 C62 C63 166.0(5) . . . . ?
C61 C62 C63 C64 -178.44(16) . . . . ?
C62 C57 C58 C59 -18.8(4) . . . . ?
C62 C57 C58 C71 125.8(2) . . . . ?
C62 C57 C58 C72 -115.8(2) . . . . ?
C62 C57 C58 C59A 18.0(3) . . . . ?
C62 C61 C60A C59A -44.8(5) . . . . ?
C62 C63 C64 C11 177.24(17) . . . . ?
C62 C63 C64 C55 -1.6(3) . . . . ?
C64 C11 C12 C1 49.8(2) . . . . ?
C64 C11 C12 C8 -131.22(16) . . . . ?
C64 C11 C45 C46 -179.68(18) . . . . ?
C64 C11 C45 C54 1.53(18) . . . . ?
C64 C55 C56 C57 0.1(3) . . . . ?
C65 C48 C49 C50 -165.65(19) . . . . ?
C66 C48 C49 C50 76.2(2) . . . . ?
C67 C51 C52 C47 -106.3(2) . . . . ?
C67 C51 C52 C53 73.4(2) . . . . ?
C68 C51 C52 C47 133.9(2) . . . . ?
C68 C51 C52 C53 -46.3(2) . . . . ?
C69 C61 C62 C57 -116.3(2) . . . . ?
C69 C61 C62 C63 62.7(2) . . . . ?
C69 C61 C60A C59A 80.5(5) . . . . ?
C70 C61 C62 C57 124.12(19) . . . . ?
C70 C61 C62 C63 -56.9(2) . . . . ?
C70 C61 C60A C59A -161.8(4) . . . . ?
C71 C58 C59 C60 -83.6(6) . . . . ?
C71 C58 C59A C60A -165.1(3) . . . . ?
C72 C58 C59 C60 164.3(6) . . . . ?
C72 C58 C59A C60A 80.2(4) . . . . ?
C80 C81 C82 C83 -5.5(16) . . . . ?
C81 C80 C85 C84 1.0(18) . . . . ?
C81 C82 C83 C84 9.2(11) . . . . ?
C82 C83 C84 C85 -8.0(11) . . . . ?
C83 C84 C85 C80 2.8(12) . . . . ?
C85 C80 C81 C82 0(2) . . . . ?
C86 C80 C81 C82 176.6(12) . . . . ?
C86 C80 C85 C84 -175.6(10) . . . . ?
C60A C61 C62 C57 12.5(3) . . . . ?
C60A C61 C62 C63 -168.5(3) . . . . ?
C86A C80A C81A C82A -178.2(15) . . . . ?
C86A C80A C85A C84A 170.5(16) . . . . ?
C80A C81A C82A C83A -1.1(18) . . . . ?
C81A C80A C85A C84A -7(2) . . . . ?
C81A C82A C83A C84A 10.1(16) . . . . ?
C82A C83A C84A C85A -18(2) . . . . ?
C83A C84A C85A C80A 17(3) . . . . ?
C85A C80A C81A C82A -1(2) . . . . ?
C77 C76 C75 C74 -2.6(12) . . . . ?
C74 C73 C78 C77 -3.1(15) . . . . ?
C73 C74 C75 C76 -2.3(18) . . . . ?
C78 C77 C76 C75 5.2(10) . . . . ?
C76 C77 C78 C73 -2.4(12) . . . . ?
C79 C73 C78 C77 176.8(6) . . . . ?
C75 C74 C73 C78 5.5(19) . . . . ?
C75 C74 C73 C79 -174.4(9) . . . . ?
C79A C73A C78A C77A -171.8(19) . . . . ?
C79A C73A C74A C75A 177(2) . . . . ?
C73A C78A C77A C76A 1(4) . . . . ?
C78A C73A C74A C75A 4(4) . . . . ?
C78A C77A C76A C75A -7(4) . . . . ?
C77A C76A C75A C74A 10(3) . . . . ?
C76A C75A C74A C73A -10(4) . . . . ?
C74A C73A C78A C77A 0(3) . . . . ?
C30 C29 C34 C33 3.7(3) . . . . ?
C30 C29 C34 C35 -176.78(19) . . . . ?
C32 C33 C34 C29 -7.0(3) . . . . ?
C32 C33 C34 C35 173.5(2) . . . . ?
C43 C30 C31 C32 -72.8(3) . . . . ?
C44 C30 C31 C32 170.0(3) . . . . ?
C44A C30 C31A C32 86.6(13) . . . . ?
C43A C30 C31A C32 -151.6(11) . . . . ?

loop_
_exptl_oxdiff_crystal_face_indexfrac_h
_exptl_oxdiff_crystal_face_indexfrac_k
_exptl_oxdiff_crystal_face_indexfrac_l
_exptl_oxdiff_crystal_face_x
_exptl_oxdiff_crystal_face_y
_exptl_oxdiff_crystal_face_z
-0.0005 -0.9988 2.0000 -0.1515 0.0467 -0.0044
0.0002 -0.0004 -0.9998 0.0676 -0.0181 0.0266
0.0003 -1.0005 -1.9992 0.1188 -0.0256 0.1020
-1.0004 -0.9977 1.9997 -0.1804 -0.0723 0.0116
1.0004 0.9977 -1.9997 0.1804 0.0723 -0.0116
-1.0005 -1.9974 2.0002 -0.1968 -0.0617 0.0604
0.0001 0.9996 -0.0004 0.0163 -0.0105 -0.0488
-0.0001 1.0001 0.9994 -0.0513 0.0075 -0.0754
1.0001 -2.0012 -1.9985 0.1315 0.1039 0.1347
1.0002 0.9982 -0.9999 0.1128 0.0903 -0.0382
-1.0001 2.0012 1.9985 -0.1315 -0.1039 -0.1347
-0.0001 -0.9996 0.0004 -0.0163 0.0105 0.0488
0.9997 -0.0006 1.0001 -0.0386 0.1370 -0.0427
1.9993 -1.0009 2.0006 -0.0936 0.2845 -0.0365
0.9997 1.9991 1.9990 -0.0736 0.1340 -0.1668
-0.9995 1.9999 -1.0009 0.0713 -0.1580 -0.0549
-0.9997 -1.9991 -1.9990 0.0736 -0.1340 0.1668
-0.9995 0.0002 -1.9999 0.1062 -0.1550 0.0692
0.9995 -0.0002 1.9999 -0.1062 0.1550 -0.0692
-0.9994 0.9998 -2.0003 0.1225 -0.1656 0.0205
